data_4117842
loop_
_publ_author_name
'Igor O. Koshevoy'
'Yuh-Chia Chang'
'Antti J. Karttunen'
'Matti Haukka'
'Tapani Pakkanen'
'Pi-Tai Chou'

_publ_section_title
;
 Modulation of Metallophilic Bonds: Solvent-Induced Isomerization and
 Luminescence Vapochromism of a Polymorphic Au-Cu Cluster
;
_journal_name_full 'Journal of the American Chemical Society'
_journal_page_first 6564
_journal_page_last 6567
_journal_paper_doi 10.1021/ja3018994
_journal_volume 134
_journal_year 2012
_chemical_formula_moiety '2(C56 H72 Au4 Cu4 O8), 3(C7 H8)'
_chemical_formula_sum 'C133 H168 Au8 Cu8 O16'
_chemical_formula_weight 4106.73
_chemical_name_systematic
; 
 ? 
;
_space_group_IT_number 2
_symmetry_cell_setting triclinic
_symmetry_space_group_name_Hall '-P 1'
_symmetry_space_group_name_H-M 'P -1'
_atom_sites_solution_hydrogens geom
_atom_sites_solution_primary direct
_atom_sites_solution_secondary difmap
_audit_creation_method SHELXL-97
_cell_angle_alpha 98.870(4)
_cell_angle_beta 110.220(4)
_cell_angle_gamma 90.562(4)
_cell_formula_units_Z 2
_cell_length_a 15.3186(12)
_cell_length_b 20.9450(17)
_cell_length_c 21.9478(16)
_cell_measurement_reflns_used 9200
_cell_measurement_temperature 100(2)
_cell_measurement_theta_max 26.76
_cell_measurement_theta_min 2.36
_cell_volume 6513.8(9)
_computing_cell_refinement 'SAINT (Bruker AXS, 2009)'
_computing_data_collection 'APEX2 (Bruker AXS, 2010)'
_computing_data_reduction 'SAINT (Bruker AXS, 2009)'
_computing_molecular_graphics 'Diamond v.3.2g (Brandenburg, 2011)'
_computing_publication_material 'SHELXL-97 (Sheldrick, 2008)'
_computing_structure_refinement 'SHELXL-97 (Sheldrick, 2008)'
_computing_structure_solution 'SHELXS-97 (Sheldrick, 2008)'
_diffrn_ambient_temperature 100(2)
_diffrn_detector_area_resol_mean 16
_diffrn_measured_fraction_theta_full 0.989
_diffrn_measured_fraction_theta_max 0.989
_diffrn_measurement_device '62mm x 62mm CCD camera on \k-goniostat'
_diffrn_measurement_device_type 'Bruker KAPPA APEX II DUO CCD'
_diffrn_measurement_method '\f scans and \w scans with \k offset'
_diffrn_radiation_monochromator 'curved graphite crystal'
_diffrn_radiation_source 'fine-focus sealed tube'
_diffrn_radiation_type MoK\a
_diffrn_radiation_wavelength 0.71073
_diffrn_reflns_av_R_equivalents 0.0632
_diffrn_reflns_av_sigmaI/netI 0.0600
_diffrn_reflns_limit_h_max 18
_diffrn_reflns_limit_h_min -18
_diffrn_reflns_limit_k_max 24
_diffrn_reflns_limit_k_min -24
_diffrn_reflns_limit_l_max 26
_diffrn_reflns_limit_l_min -26
_diffrn_reflns_number 97658
_diffrn_reflns_theta_full 25.05
_diffrn_reflns_theta_max 25.05
_diffrn_reflns_theta_min 1.52
_exptl_absorpt_coefficient_mu 10.304
_exptl_absorpt_correction_T_max 0.3477
_exptl_absorpt_correction_T_min 0.1827
_exptl_absorpt_correction_type multi-scan
_exptl_absorpt_process_details 'SADABS (Sheldrick, 2008)'
_exptl_crystal_colour colourless
_exptl_crystal_density_diffrn 2.094
_exptl_crystal_description block
_exptl_crystal_F_000 3916
_exptl_crystal_size_max 0.25
_exptl_crystal_size_mid 0.24
_exptl_crystal_size_min 0.13
_refine_diff_density_max 8.714
_refine_diff_density_min -6.138
_refine_diff_density_rms 0.392
_refine_ls_extinction_method none
_refine_ls_goodness_of_fit_ref 1.154
_refine_ls_hydrogen_treatment constr
_refine_ls_matrix_type full
_refine_ls_number_parameters 1252
_refine_ls_number_reflns 22798
_refine_ls_number_restraints 100
_refine_ls_restrained_S_all 1.152
_refine_ls_R_factor_all 0.1084
_refine_ls_R_factor_gt 0.0852
_refine_ls_shift/su_max 0.039
_refine_ls_shift/su_mean 0.001
_refine_ls_structure_factor_coef Fsqd
_refine_ls_weighting_details 'calc w=1/[\s^2^(Fo^2^)+(0.0000P)^2^+752.4922P] where P=(Fo^2^+2Fc^2^)/3'
_refine_ls_weighting_scheme calc
_refine_ls_wR_factor_gt 0.1901
_refine_ls_wR_factor_ref 0.2010
_reflns_number_gt 17864
_reflns_number_total 22798
_reflns_threshold_expression >2sigma(I)
_cod_data_source_file ja3018994_si_002_2.cif
_cod_data_source_block 1c
_cod_database_code 4117842

loop_
_symmetry_equiv_pos_as_xyz
'x, y, z'
'-x, -y, -z'

loop_
_atom_site_label
_atom_site_type_symbol
_atom_site_fract_x
_atom_site_fract_y
_atom_site_fract_z
_atom_site_U_iso_or_equiv
_atom_site_adp_type
_atom_site_occupancy
_atom_site_symmetry_multiplicity
_atom_site_calc_flag
_atom_site_refinement_flags
C1 C 0.7047(14) 0.4531(10) 0.8750(11) 0.021(3) Uani 1 1 d .
C2 C 0.6994(14) 0.4148(10) 0.9119(11) 0.021(3) Uani 1 1 d .
C3 C 0.7134(15) 0.5761(11) 0.7554(11) 0.023(5) Uani 1 1 d U
C4 C 0.7187(15) 0.6081(10) 0.7166(10) 0.017(4) Uani 1 1 d .
C5 C 0.9455(16) 0.3901(11) 0.8753(13) 0.027(6) Uani 1 1 d .
C6 C 0.9559(16) 0.3800(12) 0.9313(12) 0.028(5) Uani 1 1 d .
C7 C 0.9020(18) 0.4676(14) 0.7131(13) 0.039(7) Uani 1 1 d .
C8 C 0.9003(16) 0.5011(12) 0.6721(11) 0.025(5) Uani 1 1 d .
C9 C 0.7808(14) 0.2629(10) 0.8038(10) 0.019(3) Uani 1 1 d .
C10 C 0.8171(14) 0.2214(10) 0.8400(10) 0.019(3) Uani 1 1 d .
C11 C 0.6661(15) 0.3870(10) 0.6857(10) 0.018(3) Uani 1 1 d .
C12 C 0.6271(15) 0.4178(10) 0.6405(10) 0.018(3) Uani 1 1 d .
C13 C 1.0022(14) 0.2639(12) 0.7530(10) 0.020(3) Uani 1 1 d .
C14 C 1.0471(14) 0.2455(12) 0.8030(10) 0.020(3) Uani 1 1 d .
C15 C 0.8399(16) 0.3330(11) 0.5911(11) 0.023(3) Uani 1 1 d .
C16 C 0.7882(16) 0.3539(11) 0.5447(11) 0.023(3) Uani 1 1 d .
C17 C 0.6666(15) 0.3703(12) 0.9475(11) 0.025(5) Uani 1 1 d .
C18 C 0.6138(16) 0.3093(12) 0.9008(13) 0.030(6) Uani 1 1 d .
H18A H 0.6462 0.2919 0.8704 0.035 Uiso 1 1 calc R
H18B H 0.6059 0.2752 0.9255 0.035 Uiso 1 1 calc R
C19 C 0.5207(17) 0.3344(13) 0.8641(13) 0.034(6) Uani 1 1 d .
H19A H 0.4718 0.2985 0.8440 0.040 Uiso 1 1 calc R
H19B H 0.5255 0.3574 0.8290 0.040 Uiso 1 1 calc R
C20 C 0.4995(16) 0.3811(12) 0.9178(11) 0.028(4) Uani 1 1 d .
H20A H 0.4692 0.4191 0.8999 0.034 Uiso 1 1 calc R
H20B H 0.4575 0.3590 0.9348 0.034 Uiso 1 1 calc R
C21 C 0.5942(15) 0.4025(13) 0.9732(12) 0.028(4) Uani 1 1 d .
H21A H 0.6052 0.4503 0.9818 0.034 Uiso 1 1 calc R
H21B H 0.5963 0.3878 1.0144 0.034 Uiso 1 1 calc R
C22 C 0.7072(17) 0.6512(12) 0.6686(11) 0.028(4) Uani 1 1 d .
C23 C 0.7830(17) 0.7063(11) 0.6877(11) 0.028(4) Uani 1 1 d .
H23A H 0.8115 0.7178 0.7362 0.034 Uiso 1 1 calc R
H23B H 0.8326 0.6931 0.6699 0.034 Uiso 1 1 calc R
C24 C 0.735(2) 0.7642(15) 0.6581(16) 0.053(6) Uani 1 1 d U
H24A H 0.7654 0.7780 0.6285 0.064 Uiso 1 1 calc R
H24B H 0.7407 0.8011 0.6935 0.064 Uiso 1 1 calc R
C25 C 0.630(2) 0.7423(15) 0.6186(16) 0.053(6) Uani 1 1 d U
H25A H 0.6192 0.7276 0.5712 0.064 Uiso 1 1 calc R
H25B H 0.5893 0.7774 0.6234 0.064 Uiso 1 1 calc R
C26 C 0.6168(19) 0.6849(13) 0.6532(12) 0.034(6) Uani 1 1 d .
H26A H 0.6048 0.7013 0.6941 0.041 Uiso 1 1 calc R
H26B H 0.5638 0.6547 0.6236 0.041 Uiso 1 1 calc R
C27 C 0.9782(14) 0.3648(12) 0.9988(11) 0.025(5) Uani 1 1 d .
C28 C 1.0769(15) 0.3417(11) 1.0272(12) 0.027(5) Uani 1 1 d .
H28A H 1.1235 0.3705 1.0209 0.032 Uiso 1 1 calc R
H28B H 1.0803 0.2969 1.0062 0.032 Uiso 1 1 calc R
C29 C 1.0926(16) 0.3450(12) 1.1007(11) 0.028(3) Uani 1 1 d .
H29A H 1.0661 0.3052 1.1087 0.034 Uiso 1 1 calc R
H29B H 1.1598 0.3512 1.1276 0.034 Uiso 1 1 calc R
C30 C 1.0418(16) 0.4029(12) 1.1159(11) 0.028(3) Uani 1 1 d .
H30A H 1.0872 0.4390 1.1434 0.034 Uiso 1 1 calc R
H30B H 1.0023 0.3919 1.1407 0.034 Uiso 1 1 calc R
C31 C 0.9792(16) 0.4242(12) 1.0497(11) 0.028(3) Uani 1 1 d .
H31A H 0.9156 0.4324 1.0495 0.034 Uiso 1 1 calc R
H31B H 1.0073 0.4634 1.0417 0.034 Uiso 1 1 calc R
C32 C 0.9215(17) 0.5330(14) 0.6231(15) 0.055(4) Uani 1 1 d D
C33 C 0.9813(17) 0.4903(15) 0.5927(15) 0.055(4) Uani 1 1 d D
H33A H 0.9685 0.4442 0.5939 0.067 Uiso 1 1 calc R
H33B H 0.9673 0.4956 0.5463 0.067 Uiso 1 1 calc R
C34 C 1.0798(16) 0.5112(15) 0.6323(15) 0.055(4) Uani 1 1 d D
H34A H 1.1106 0.4767 0.6565 0.067 Uiso 1 1 calc R
H34B H 1.1138 0.5205 0.6033 0.067 Uiso 1 1 calc R
C35 C 1.0802(17) 0.5697(15) 0.6785(15) 0.055(4) Uani 1 1 d D
H35A H 1.1272 0.6028 0.6790 0.067 Uiso 1 1 calc R
H35B H 1.0967 0.5594 0.7235 0.067 Uiso 1 1 calc R
C36 C 0.9824(17) 0.5961(13) 0.6568(16) 0.055(4) Uani 1 1 d D
H36A H 0.9764 0.6267 0.6257 0.067 Uiso 1 1 calc R
H36B H 0.9672 0.6175 0.6950 0.067 Uiso 1 1 calc R
C37 C 0.8487(14) 0.1741(10) 0.8838(9) 0.016(4) Uani 1 1 d U
C38 C 0.8603(15) 0.1066(10) 0.8511(11) 0.021(3) Uani 1 1 d .
H38A H 0.9191 0.1058 0.8418 0.026 Uiso 1 1 calc R
H38B H 0.8076 0.0930 0.8092 0.026 Uiso 1 1 calc R
C39 C 0.8621(15) 0.0620(10) 0.9003(11) 0.021(3) Uani 1 1 d .
H39A H 0.9270 0.0535 0.9257 0.026 Uiso 1 1 calc R
H39B H 0.8266 0.0202 0.8775 0.026 Uiso 1 1 calc R
C40 C 0.8155(17) 0.0996(11) 0.9462(12) 0.027(5) Uani 1 1 d U
H40A H 0.7630 0.0727 0.9477 0.032 Uiso 1 1 calc R
H40B H 0.8612 0.1116 0.9914 0.032 Uiso 1 1 calc R
C41 C 0.7804(15) 0.1599(11) 0.9175(11) 0.024(5) Uani 1 1 d .
H41A H 0.7820 0.1963 0.9525 0.029 Uiso 1 1 calc R
H41B H 0.7159 0.1515 0.8853 0.029 Uiso 1 1 calc R
C42 C 0.5605(15) 0.4522(10) 0.5920(10) 0.018(3) Uani 1 1 d .
C43 C 0.4875(14) 0.4024(11) 0.5385(10) 0.021(5) Uani 1 1 d .
H43A H 0.4697 0.4166 0.4951 0.025 Uiso 1 1 calc R
H43B H 0.5135 0.3594 0.5350 0.025 Uiso 1 1 calc R
C44 C 0.4023(17) 0.3985(13) 0.5599(12) 0.033(6) Uani 1 1 d .
H44A H 0.3882 0.3535 0.5641 0.039 Uiso 1 1 calc R
H44B H 0.3468 0.4132 0.5274 0.039 Uiso 1 1 calc R
C45 C 0.4295(15) 0.4438(13) 0.6276(11) 0.028(5) Uani 1 1 d .
H45A H 0.3746 0.4650 0.6330 0.033 Uiso 1 1 calc R
H45B H 0.4568 0.4194 0.6642 0.033 Uiso 1 1 calc R
C46 C 0.5010(15) 0.4932(11) 0.6253(10) 0.022(5) Uani 1 1 d .
H46A H 0.5395 0.5149 0.6702 0.027 Uiso 1 1 calc R
H46B H 0.4703 0.5264 0.5990 0.027 Uiso 1 1 calc R
C47 C 1.1239(14) 0.2265(11) 0.8576(10) 0.019(5) Uani 1 1 d .
C48 C 1.1851(17) 0.1808(12) 0.8293(13) 0.034(6) Uani 1 1 d .
H48A H 1.2242 0.1560 0.8626 0.041 Uiso 1 1 calc R
H48B H 1.1465 0.1501 0.7897 0.041 Uiso 1 1 calc R
C49 C 1.2448(18) 0.2291(16) 0.8119(14) 0.046(8) Uani 1 1 d .
H49A H 1.2090 0.2443 0.7704 0.055 Uiso 1 1 calc R
H49B H 1.3014 0.2096 0.8075 0.055 Uiso 1 1 calc R
C50 C 1.2705(18) 0.2851(13) 0.8712(16) 0.043(7) Uani 1 1 d .
H50A H 1.3299 0.2783 0.9055 0.052 Uiso 1 1 calc R
H50B H 1.2767 0.3271 0.8571 0.052 Uiso 1 1 calc R
C51 C 1.1900(15) 0.2839(12) 0.8970(12) 0.029(6) Uani 1 1 d .
H51A H 1.2139 0.2800 0.9443 0.035 Uiso 1 1 calc R
H51B H 1.1574 0.3244 0.8922 0.035 Uiso 1 1 calc R
C52 C 0.7373(16) 0.3762(11) 0.4825(11) 0.023(3) Uani 1 1 d .
C53 C 0.6461(14) 0.3342(12) 0.4394(11) 0.023(5) Uani 1 1 d .
H53A H 0.6546 0.2876 0.4407 0.028 Uiso 1 1 calc R
H53B H 0.5936 0.3469 0.4541 0.028 Uiso 1 1 calc R
C54 C 0.6294(15) 0.3495(11) 0.3696(10) 0.020(5) Uani 1 1 d U
H54A H 0.6106 0.3092 0.3366 0.024 Uiso 1 1 calc R
H54B H 0.5792 0.3797 0.3578 0.024 Uiso 1 1 calc R
C55 C 0.7201(15) 0.3801(13) 0.3702(11) 0.034(6) Uani 1 1 d .
H55A H 0.7376 0.3573 0.3336 0.040 Uiso 1 1 calc R
H55B H 0.7135 0.4262 0.3654 0.040 Uiso 1 1 calc R
C56 C 0.7935(15) 0.3742(11) 0.4357(11) 0.022(5) Uani 1 1 d .
H56A H 0.8417 0.4107 0.4505 0.027 Uiso 1 1 calc R
H56B H 0.8240 0.3329 0.4330 0.027 Uiso 1 1 calc R
C57 C 0.4810(15) 0.1135(10) 0.3148(11) 0.019(3) Uani 1 1 d .
C58 C 0.4872(15) 0.0819(10) 0.3600(11) 0.019(3) Uani 1 1 d .
C59 C 0.4751(14) 0.2383(11) 0.1948(10) 0.019(5) Uani 1 1 d U
C60 C 0.4799(15) 0.2788(10) 0.1596(10) 0.019(5) Uani 1 1 d .
C61 C 0.7490(17) 0.1733(13) 0.4075(13) 0.032(6) Uani 1 1 d .
C62 C 0.7427(15) 0.1505(13) 0.4553(11) 0.028(6) Uani 1 1 d .
C63 C 0.7495(15) 0.2393(12) 0.2467(10) 0.024(4) Uani 1 1 d .
C64 C 0.7407(15) 0.2586(12) 0.1951(10) 0.024(4) Uani 1 1 d .
C65 C 0.4551(15) -0.0693(11) 0.2399(11) 0.021(3) Uani 1 1 d .
C66 C 0.5009(15) -0.1028(11) 0.2814(11) 0.021(3) Uani 1 1 d .
C67 C 0.3277(15) 0.0497(11) 0.1240(11) 0.021(3) Uani 1 1 d .
C68 C 0.2864(15) 0.0891(11) 0.0873(11) 0.021(3) Uani 1 1 d .
C69 C 0.6849(16) 0.0377(12) 0.2827(12) 0.026(5) Uani 1 1 d .
C70 C 0.7254(18) 0.0061(14) 0.3248(12) 0.035(7) Uani 1 1 d .
C71 C 0.5671(15) 0.1153(13) 0.1200(11) 0.027(5) Uani 1 1 d .
C72 C 0.5212(15) 0.1252(11) 0.0663(11) 0.022(5) Uani 1 1 d .
C73 C 0.4694(15) 0.0476(10) 0.4082(11) 0.019(3) Uani 1 1 d .
C74 C 0.4514(15) 0.0976(12) 0.4628(10) 0.024(3) Uani 1 1 d .
H74A H 0.4809 0.0852 0.5068 0.029 Uiso 1 1 calc R
H74B H 0.4766 0.1416 0.4637 0.029 Uiso 1 1 calc R
C75 C 0.3438(15) 0.0951(12) 0.4429(10) 0.024(3) Uani 1 1 d .
H75A H 0.3242 0.0768 0.4755 0.029 Uiso 1 1 calc R
H75B H 0.3212 0.1391 0.4403 0.029 Uiso 1 1 calc R
C76 C 0.3051(16) 0.0521(11) 0.3760(12) 0.027(5) Uani 1 1 d .
H76A H 0.2452 0.0291 0.3701 0.033 Uiso 1 1 calc R
H76B H 0.2953 0.0777 0.3402 0.033 Uiso 1 1 calc R
C77 C 0.3781(15) 0.0058(12) 0.3771(10) 0.024(3) Uani 1 1 d .
H77A H 0.3706 -0.0156 0.3319 0.029 Uiso 1 1 calc R
H77B H 0.3756 -0.0278 0.4037 0.029 Uiso 1 1 calc R
C78 C 0.4649(15) 0.3268(11) 0.1146(10) 0.020(3) Uani 1 1 d .
C79 C 0.5091(15) 0.3920(11) 0.1485(10) 0.020(3) Uani 1 1 d .
H79A H 0.5772 0.3935 0.1583 0.024 Uiso 1 1 calc R
H79B H 0.4970 0.4046 0.1901 0.024 Uiso 1 1 calc R
C80 C 0.4594(14) 0.4378(11) 0.0962(10) 0.020(3) Uani 1 1 d .
H80A H 0.4467 0.4797 0.1183 0.024 Uiso 1 1 calc R
H80B H 0.4980 0.4460 0.0698 0.024 Uiso 1 1 calc R
C81 C 0.3679(16) 0.3974(12) 0.0530(10) 0.025(5) Uani 1 1 d .
H81A H 0.3138 0.4235 0.0512 0.030 Uiso 1 1 calc R
H81B H 0.3675 0.3845 0.0076 0.030 Uiso 1 1 calc R
C82 C 0.3616(13) 0.3381(10) 0.0827(10) 0.015(4) Uani 1 1 d U
H82A H 0.3278 0.3010 0.0486 0.018 Uiso 1 1 calc R
H82B H 0.3309 0.3465 0.1159 0.018 Uiso 1 1 calc R
C83 C 0.7572(15) 0.1289(11) 0.5183(10) 0.023(2) Uani 1 1 d .
C84 C 0.8588(15) 0.1356(11) 0.5626(10) 0.023(2) Uani 1 1 d .
H84A H 0.8874 0.1792 0.5661 0.027 Uiso 1 1 calc R
H84B H 0.8948 0.1025 0.5464 0.027 Uiso 1 1 calc R
C85 C 0.8534(15) 0.1245(11) 0.6307(10) 0.023(2) Uani 1 1 d .
H85A H 0.8515 0.0778 0.6334 0.027 Uiso 1 1 calc R
H85B H 0.9073 0.1471 0.6679 0.027 Uiso 1 1 calc R
C86 C 0.7612(15) 0.1540(11) 0.6307(10) 0.023(2) Uani 1 1 d .
H86A H 0.7231 0.1236 0.6433 0.027 Uiso 1 1 calc R
H86B H 0.7741 0.1951 0.6623 0.027 Uiso 1 1 calc R
C87 C 0.7104(15) 0.1659(11) 0.5608(10) 0.023(2) Uani 1 1 d .
H87A H 0.6438 0.1507 0.5459 0.027 Uiso 1 1 calc R
H87B H 0.7144 0.2127 0.5589 0.027 Uiso 1 1 calc R
C88 C 0.7652(15) 0.2757(10) 0.1379(10) 0.018(5) Uani 1 1 d .
C89 C 0.8590(15) 0.3170(13) 0.1671(14) 0.034(6) Uani 1 1 d .
H89A H 0.8679 0.3417 0.1344 0.041 Uiso 1 1 calc R
H89B H 0.8617 0.3478 0.2069 0.041 Uiso 1 1 calc R
C90 C 0.9311(17) 0.2689(15) 0.1840(14) 0.042(7) Uani 1 1 d .
H90A H 0.9351 0.2536 0.2253 0.050 Uiso 1 1 calc R
H90B H 0.9932 0.2874 0.1886 0.050 Uiso 1 1 calc R
C91 C 0.895(2) 0.2143(14) 0.1249(15) 0.046(7) Uani 1 1 d .
H91A H 0.9186 0.2222 0.0900 0.055 Uiso 1 1 calc R
H91B H 0.9156 0.1724 0.1381 0.055 Uiso 1 1 calc R
C92 C 0.7893(16) 0.2131(12) 0.0998(11) 0.025(5) Uani 1 1 d U
H92A H 0.7624 0.1740 0.1088 0.030 Uiso 1 1 calc R
H92B H 0.7646 0.2133 0.0518 0.030 Uiso 1 1 calc R
C93 C 0.5377(16) -0.1452(13) 0.3307(11) 0.030(6) Uani 1 1 d .
C94 C 0.4592(17) -0.1783(12) 0.3459(11) 0.029(6) Uani 1 1 d .
H94A H 0.4372 -0.1484 0.3762 0.035 Uiso 1 1 calc R
H94B H 0.4058 -0.1944 0.3051 0.035 Uiso 1 1 calc R
C95 C 0.507(3) -0.2335(12) 0.3782(17) 0.055(6) Uani 1 1 d .
H95A H 0.5477 -0.2181 0.4245 0.066 Uiso 1 1 calc R
H95B H 0.4612 -0.2676 0.3771 0.066 Uiso 1 1 calc R
C96 C 0.564(3) -0.2579(12) 0.3364(17) 0.055(6) Uani 1 1 d .
H96A H 0.6205 -0.2767 0.3631 0.066 Uiso 1 1 calc R
H96B H 0.5266 -0.2918 0.2995 0.066 Uiso 1 1 calc R
C97 C 0.589(2) -0.2019(11) 0.3108(13) 0.035(6) Uani 1 1 d .
H97A H 0.5707 -0.2118 0.2622 0.042 Uiso 1 1 calc R
H97B H 0.6576 -0.1913 0.3299 0.042 Uiso 1 1 calc R
C98 C 0.2173(15) 0.1330(12) 0.0498(11) 0.023(5) Uani 1 1 d .
C99 C 0.2136(18) 0.1927(12) 0.0975(13) 0.031(6) Uani 1 1 d .
H99A H 0.1822 0.2274 0.0737 0.038 Uiso 1 1 calc R
H99B H 0.2770 0.2096 0.1275 0.038 Uiso 1 1 calc R
C100 C 0.1564(19) 0.1673(15) 0.1356(13) 0.044(7) Uani 1 1 d .
H10A H 0.1970 0.1469 0.1722 0.053 Uiso 1 1 calc R
H10B H 0.1261 0.2030 0.1539 0.053 Uiso 1 1 calc R
C101 C 0.084(2) 0.1179(14) 0.0856(17) 0.051(8) Uani 1 1 d .
H10C H 0.0229 0.1369 0.0701 0.062 Uiso 1 1 calc R
H10D H 0.0770 0.0796 0.1053 0.062 Uiso 1 1 calc R
C102 C 0.1194(15) 0.0988(13) 0.0285(12) 0.030(6) Uani 1 1 d .
H10E H 0.0772 0.1128 -0.0120 0.036 Uiso 1 1 calc R
H10F H 0.1226 0.0512 0.0196 0.036 Uiso 1 1 calc R
C103 C 0.797(2) -0.027(2) 0.3741(19) 0.072(5) Uani 1 1 d .
C104 C 0.890(2) 0.017(2) 0.4037(19) 0.072(5) Uani 1 1 d .
H10G H 0.8788 0.0612 0.3934 0.087 Uiso 1 1 calc R
H10H H 0.9166 0.0197 0.4521 0.087 Uiso 1 1 calc R
C105 C 0.950(2) -0.0143(19) 0.3726(19) 0.072(5) Uani 1 1 d .
H10I H 1.0127 -0.0150 0.4056 0.087 Uiso 1 1 calc R
H10J H 0.9548 0.0100 0.3385 0.087 Uiso 1 1 calc R
C106 C 0.913(2) -0.079(2) 0.3431(19) 0.072(5) Uani 1 1 d .
H10K H 0.9125 -0.0866 0.2974 0.087 Uiso 1 1 calc R
H10L H 0.9545 -0.1091 0.3676 0.087 Uiso 1 1 calc R
C107 C 0.823(2) -0.092(2) 0.3416(19) 0.072(5) Uani 1 1 d .
H10M H 0.8218 -0.1275 0.3669 0.087 Uiso 1 1 calc R
H10N H 0.7795 -0.1056 0.2957 0.087 Uiso 1 1 calc R
C108 C 0.4761(15) 0.1378(11) -0.0020(10) 0.024(5) Uani 1 1 d D
C109 C 0.4261(15) 0.0785(10) -0.0533(10) 0.023(5) Uani 1 1 d D
H10O H 0.4612 0.0395 -0.0442 0.028 Uiso 1 1 calc R
H10P H 0.3625 0.0702 -0.0531 0.028 Uiso 1 1 calc R
C110 C 0.4221(15) 0.0949(11) -0.1180(10) 0.029(6) Uani 1 1 d D
H11A H 0.4410 0.0581 -0.1438 0.035 Uiso 1 1 calc R
H11B H 0.3579 0.1042 -0.1437 0.035 Uiso 1 1 calc R
C111 C 0.4870(16) 0.1527(11) -0.1041(11) 0.031(6) Uani 1 1 d D
H11C H 0.4517 0.1915 -0.1139 0.037 Uiso 1 1 calc R
H11D H 0.5268 0.1462 -0.1315 0.037 Uiso 1 1 calc R
C112 C 0.5475(14) 0.1614(11) -0.0302(10) 0.023(5) Uani 1 1 d D
H11E H 0.5697 0.2073 -0.0117 0.027 Uiso 1 1 calc R
H11F H 0.6016 0.1343 -0.0223 0.027 Uiso 1 1 calc R
C113 C 0.2093(18) 0.4569(14) 0.8174(15) 0.044(7) Uani 1 1 d .
C114 C 0.288(2) 0.4820(19) 0.811(2) 0.073(12) Uani 1 1 d .
H114 H 0.3188 0.5219 0.8366 0.088 Uiso 1 1 calc R
C115 C 0.322(2) 0.4486(19) 0.7661(17) 0.067(11) Uani 1 1 d .
H115 H 0.3831 0.4600 0.7671 0.081 Uiso 1 1 calc R
C116 C 0.270(2) 0.400(2) 0.7206(17) 0.069(11) Uani 1 1 d .
H116 H 0.2894 0.3809 0.6857 0.083 Uiso 1 1 calc R
C117 C 0.1875(18) 0.3759(13) 0.7239(13) 0.037(6) Uani 1 1 d .
H117 H 0.1531 0.3389 0.6943 0.044 Uiso 1 1 calc R
C118 C 0.1570(19) 0.4081(14) 0.7720(13) 0.039(6) Uani 1 1 d U
H118 H 0.0979 0.3953 0.7730 0.046 Uiso 1 1 calc R
C119 C 0.175(2) 0.4904(17) 0.8718(17) 0.069(12) Uani 1 1 d .
H01A H 0.2213 0.5246 0.9006 0.103 Uiso 1 1 calc R
H01B H 0.1659 0.4585 0.8977 0.103 Uiso 1 1 calc R
H01C H 0.1157 0.5093 0.8516 0.103 Uiso 1 1 calc R
C120 C 0.888(2) 0.0965(14) 0.2257(14) 0.044(5) Uani 1 1 d U
H120 H 0.8303 0.1149 0.2207 0.053 Uiso 1 1 calc R
C121 C 0.967(2) 0.1239(14) 0.2769(15) 0.044(5) Uani 1 1 d U
H121 H 0.9635 0.1609 0.3068 0.053 Uiso 1 1 calc R
C122 C 1.052(2) 0.097(2) 0.284(2) 0.097(17) Uani 1 1 d .
H122 H 1.1068 0.1163 0.3194 0.117 Uiso 1 1 calc R
C123 C 1.0567(19) 0.0438(18) 0.2413(19) 0.066(11) Uani 1 1 d .
H123 H 1.1157 0.0272 0.2459 0.080 Uiso 1 1 calc R
C124 C 0.9750(19) 0.0121(14) 0.1893(14) 0.043(5) Uani 1 1 d .
H124 H 0.9768 -0.0272 0.1617 0.052 Uiso 1 1 calc R
C125 C 0.8921(19) 0.0437(14) 0.1824(14) 0.043(5) Uani 1 1 d .
C126 C 0.8039(19) 0.0128(15) 0.1299(14) 0.048(8) Uani 1 1 d .
H12A H 0.8184 -0.0248 0.1033 0.071 Uiso 1 1 calc R
H12B H 0.7746 0.0443 0.1016 0.071 Uiso 1 1 calc R
H12C H 0.7611 -0.0012 0.1504 0.071 Uiso 1 1 calc R
C127 C 0.8129(18) 0.7347(16) 0.4629(15) 0.111(17) Uani 1 1 d GU
H127 H 0.7601 0.7053 0.4394 0.133 Uiso 1 1 calc R
C128 C 0.801(2) 0.7999(18) 0.4800(19) 0.13(2) Uani 1 1 d GU
H128 H 0.7402 0.8150 0.4683 0.156 Uiso 1 1 calc R
C129 C 0.878(3) 0.8429(13) 0.5143(18) 0.119(18) Uani 1 1 d GU
H129 H 0.8702 0.8874 0.5260 0.143 Uiso 1 1 calc R
C130 C 0.967(2) 0.8207(17) 0.5314(16) 0.120(19) Uani 1 1 d G
H130 H 1.0202 0.8500 0.5548 0.144 Uiso 1 1 calc R
C131 C 0.9793(17) 0.7555(19) 0.5142(16) 0.13(2) Uani 1 1 d G
H131 H 1.0402 0.7403 0.5260 0.152 Uiso 1 1 calc R
C132 C 0.902(2) 0.7125(13) 0.4800(15) 0.086(15) Uani 1 1 d G
C133 C 0.915(4) 0.647(2) 0.466(2) 0.14(3) Uani 1 1 d .
H13A H 0.8539 0.6237 0.4417 0.212 Uiso 1 1 calc R
H13B H 0.9437 0.6309 0.5076 0.212 Uiso 1 1 calc R
H13C H 0.9548 0.6412 0.4398 0.212 Uiso 1 1 calc R
O1 O 0.7397(10) 0.3548(8) 1.0040(8) 0.027(4) Uani 1 1 d .
HO1 H 0.7921 0.3655 1.0020 0.040 Uiso 1 1 d R
O2 O 0.7095(11) 0.6125(7) 0.6072(7) 0.022(3) Uani 1 1 d .
HO2 H 0.6782 0.5766 0.5995 0.033 Uiso 1 1 d R
O3 O 0.9106(10) 0.3169(7) 0.9999(7) 0.022(3) Uani 1 1 d .
HO3 H 0.9391 0.2888 1.0223 0.033 Uiso 1 1 d R
O4 O 0.8384(11) 0.5429(8) 0.5691(7) 0.028(4) Uani 1 1 d .
HO4 H 0.8293 0.5830 0.5713 0.042 Uiso 1 1 d R
O5 O 0.9344(10) 0.2006(8) 0.9358(7) 0.021(3) Uani 1 1 d .
HO5 H 0.9701 0.2169 0.9191 0.032 Uiso 1 1 d R
O6 O 0.6083(11) 0.4940(8) 0.5664(8) 0.031(4) Uani 1 1 d .
HO6 H 0.6092 0.4746 0.5296 0.046 Uiso 1 1 d R
O7 O 1.0858(10) 0.1939(9) 0.8976(7) 0.028(4) Uani 1 1 d .
HO7 H 1.1237 0.1672 0.9156 0.042 Uiso 1 1 d R
O8 O 0.7107(11) 0.4416(8) 0.4948(7) 0.030(4) Uani 1 1 d .
HO8 H 0.7579 0.4679 0.5042 0.045 Uiso 1 1 d R
O9 O 0.5440(10) 0.0087(7) 0.4339(7) 0.023(3) Uani 1 1 d .
HO9 H 0.5885 0.0326 0.4633 0.034 Uiso 1 1 d R
O10 O 0.4985(9) 0.3012(6) 0.0626(7) 0.015(3) Uani 1 1 d .
HO10 H 0.5269 0.3319 0.0543 0.022 Uiso 1 1 d R
O11 O 0.7171(11) 0.0623(8) 0.5049(7) 0.026(4) Uani 1 1 d .
HO11 H 0.7590 0.0365 0.5033 0.038 Uiso 1 1 d R
O12 O 0.6886(10) 0.3088(8) 0.1010(7) 0.028(4) Uani 1 1 d .
HO12 H 0.7044 0.3255 0.0731 0.041 Uiso 1 1 d R
O13 O 0.6026(10) -0.1095(7) 0.3912(7) 0.022(3) Uani 1 1 d .
HO13 H 0.5724 -0.0860 0.4110 0.032 Uiso 1 1 d R
O14 O 0.2335(11) 0.1464(8) -0.0077(7) 0.027(4) Uani 1 1 d .
HO14 H 0.2876 0.1353 -0.0056 0.040 Uiso 1 1 d R
O15 O 0.7676(12) -0.0345(9) 0.4272(8) 0.034(4) Uani 1 1 d .
HO15 H 0.7408 -0.0721 0.4193 0.052 Uiso 1 1 d R
O16 O 0.4089(10) 0.1848(7) -0.0020(7) 0.021(3) Uani 1 1 d .
HO16 H 0.4351 0.2180 0.0264 0.031 Uiso 1 1 d R
Au1 Au 0.71096(6) 0.51453(4) 0.81770(4) 0.02096(19) Uani 1 1 d .
Au2 Au 0.91891(6) 0.42305(5) 0.79022(4) 0.0235(2) Uani 1 1 d .
Au3 Au 0.72570(5) 0.32769(4) 0.74764(4) 0.01770(18) Uani 1 1 d .
Au4 Au 0.92083(6) 0.29996(4) 0.67301(4) 0.02042(19) Uani 1 1 d .
Au5 Au 0.47841(5) 0.17336(4) 0.25240(4) 0.01742(18) Uani 1 1 d .
Au6 Au 0.74798(6) 0.20580(4) 0.32643(4) 0.02033(19) Uani 1 1 d .
Au7 Au 0.39161(6) -0.00846(4) 0.18126(4) 0.02080(19) Uani 1 1 d .
Au8 Au 0.62691(6) 0.08351(5) 0.20666(4) 0.0250(2) Uani 1 1 d .
Cu1 Cu 0.81744(18) 0.40805(14) 0.87964(13) 0.0218(6) Uani 1 1 d .
Cu2 Cu 0.80809(19) 0.52888(15) 0.72429(13) 0.0249(6) Uani 1 1 d .
Cu3 Cu 0.90622(18) 0.26471(15) 0.79607(13) 0.0237(6) Uani 1 1 d .
Cu4 Cu 0.74664(19) 0.37051(14) 0.63032(13) 0.0230(6) Uani 1 1 d .
Cu5 Cu 0.61697(18) 0.13383(14) 0.37014(13) 0.0230(6) Uani 1 1 d .
Cu6 Cu 0.61021(18) 0.23729(15) 0.20305(13) 0.0231(6) Uani 1 1 d .
Cu7 Cu 0.58149(19) -0.02128(15) 0.27398(13) 0.0251(6) Uani 1 1 d .
Cu8 Cu 0.43583(18) 0.09720(14) 0.11800(13) 0.0232(6) Uani 1 1 d .

loop_
_atom_site_aniso_label
_atom_site_aniso_U_11
_atom_site_aniso_U_22
_atom_site_aniso_U_33
_atom_site_aniso_U_23
_atom_site_aniso_U_13
_atom_site_aniso_U_12
C1 0.016(7) 0.017(8) 0.026(9) -0.012(6) 0.009(7) 0.002(6)
C2 0.016(7) 0.017(8) 0.026(9) -0.012(6) 0.009(7) 0.002(6)
C3 0.024(8) 0.027(9) 0.015(8) -0.001(7) 0.005(7) 0.001(7)
C4 0.026(11) 0.015(10) 0.013(10) 0.004(9) 0.008(9) 0.009(9)
C5 0.027(12) 0.022(12) 0.043(16) -0.001(11) 0.027(12) 0.002(10)
C6 0.022(12) 0.033(14) 0.024(13) -0.005(11) 0.006(10) 0.003(10)
C7 0.030(13) 0.047(17) 0.033(15) -0.017(13) 0.014(12) 0.007(12)
C8 0.028(12) 0.032(13) 0.014(11) 0.002(10) 0.007(10) -0.004(10)
C9 0.013(7) 0.018(8) 0.018(8) -0.008(6) 0.002(6) 0.001(6)
C10 0.013(7) 0.018(8) 0.018(8) -0.008(6) 0.002(6) 0.001(6)
C11 0.027(7) 0.015(6) 0.007(6) -0.004(5) 0.001(5) 0.000(5)
C12 0.027(7) 0.015(6) 0.007(6) -0.004(5) 0.001(5) 0.000(5)
C13 0.011(7) 0.041(10) 0.008(7) -0.002(7) 0.006(5) -0.002(7)
C14 0.011(7) 0.041(10) 0.008(7) -0.002(7) 0.006(5) -0.002(7)
C15 0.028(7) 0.025(7) 0.015(6) 0.005(5) 0.006(5) -0.002(6)
C16 0.028(7) 0.025(7) 0.015(6) 0.005(5) 0.006(5) -0.002(6)
C17 0.019(11) 0.034(14) 0.024(12) 0.008(10) 0.007(10) 0.011(10)
C18 0.028(12) 0.027(13) 0.039(15) -0.002(11) 0.022(11) 0.008(10)
C19 0.027(13) 0.036(15) 0.037(15) 0.013(12) 0.008(11) 0.005(11)
C20 0.022(9) 0.040(10) 0.024(9) 0.018(8) 0.004(7) 0.008(8)
C21 0.022(9) 0.040(10) 0.024(9) 0.018(8) 0.004(7) 0.008(8)
C22 0.038(10) 0.027(9) 0.014(8) 0.005(7) 0.003(7) 0.010(8)
C23 0.038(10) 0.027(9) 0.014(8) 0.005(7) 0.003(7) 0.010(8)
C24 0.055(8) 0.047(8) 0.051(8) 0.016(6) 0.008(6) 0.006(6)
C25 0.055(8) 0.047(8) 0.051(8) 0.016(6) 0.008(6) 0.006(6)
C26 0.052(16) 0.037(15) 0.026(13) 0.009(11) 0.027(13) 0.020(13)
C27 0.010(10) 0.033(13) 0.022(12) -0.011(10) 0.000(9) 0.008(9)
C28 0.021(11) 0.016(11) 0.043(15) -0.005(10) 0.016(11) -0.009(9)
C29 0.021(7) 0.038(8) 0.016(7) -0.001(6) -0.004(5) 0.001(6)
C30 0.021(7) 0.038(8) 0.016(7) -0.001(6) -0.004(5) 0.001(6)
C31 0.021(7) 0.038(8) 0.016(7) -0.001(6) -0.004(5) 0.001(6)
C32 0.037(7) 0.074(11) 0.055(9) 0.001(8) 0.019(7) -0.006(7)
C33 0.037(7) 0.074(11) 0.055(9) 0.001(8) 0.019(7) -0.006(7)
C34 0.037(7) 0.074(11) 0.055(9) 0.001(8) 0.019(7) -0.006(7)
C35 0.037(7) 0.074(11) 0.055(9) 0.001(8) 0.019(7) -0.006(7)
C36 0.037(7) 0.074(11) 0.055(9) 0.001(8) 0.019(7) -0.006(7)
C37 0.017(7) 0.020(8) 0.006(7) -0.001(6) -0.001(6) 0.003(6)
C38 0.020(8) 0.017(8) 0.026(9) 0.010(7) 0.003(7) 0.001(6)
C39 0.020(8) 0.017(8) 0.026(9) 0.010(7) 0.003(7) 0.001(6)
C40 0.029(9) 0.026(9) 0.023(9) 0.011(7) 0.002(7) 0.005(7)
C41 0.018(11) 0.030(13) 0.025(12) 0.005(10) 0.008(10) -0.003(10)
C42 0.027(7) 0.015(6) 0.007(6) -0.004(5) 0.001(5) 0.000(5)
C43 0.018(11) 0.022(12) 0.016(11) 0.005(9) -0.004(9) -0.011(9)
C44 0.034(14) 0.034(14) 0.027(13) 0.001(11) 0.009(11) 0.000(11)
C45 0.013(10) 0.048(16) 0.023(12) 0.004(11) 0.008(9) 0.009(10)
C46 0.029(12) 0.024(12) 0.011(11) 0.001(9) 0.004(9) 0.008(10)
C47 0.015(10) 0.031(13) 0.012(10) 0.009(9) 0.002(8) 0.003(9)
C48 0.031(13) 0.030(14) 0.041(16) -0.007(12) 0.019(12) 0.002(11)
C49 0.025(13) 0.08(2) 0.037(16) 0.008(15) 0.012(12) 0.003(14)
C50 0.024(13) 0.035(15) 0.07(2) 0.028(15) 0.005(13) -0.002(11)
C51 0.017(11) 0.033(14) 0.029(13) 0.000(11) 0.000(10) 0.001(10)
C52 0.028(7) 0.025(7) 0.015(6) 0.005(5) 0.006(5) -0.002(6)
C53 0.016(10) 0.035(13) 0.018(11) 0.007(10) 0.004(9) 0.007(10)
C54 0.024(8) 0.023(8) 0.015(8) 0.006(7) 0.007(7) 0.003(7)
C55 0.020(12) 0.039(15) 0.019(12) -0.018(11) -0.011(10) 0.005(11)
C56 0.021(11) 0.023(12) 0.019(12) -0.001(9) 0.004(9) 0.000(9)
C57 0.026(7) 0.008(6) 0.021(7) -0.004(5) 0.007(6) 0.004(5)
C58 0.026(7) 0.008(6) 0.021(7) -0.004(5) 0.007(6) 0.004(5)
C59 0.016(8) 0.022(8) 0.016(8) -0.007(7) 0.006(6) -0.003(7)
C60 0.023(11) 0.023(12) 0.015(11) -0.009(9) 0.015(9) -0.009(9)
C61 0.026(13) 0.040(15) 0.041(15) 0.008(12) 0.027(12) -0.002(11)
C62 0.019(11) 0.050(16) 0.021(12) -0.001(11) 0.016(10) 0.003(11)
C63 0.021(8) 0.038(10) 0.009(7) -0.002(7) 0.001(6) 0.000(7)
C64 0.021(8) 0.038(10) 0.009(7) -0.002(7) 0.001(6) 0.000(7)
C65 0.026(8) 0.019(8) 0.016(8) -0.001(6) 0.007(6) 0.000(6)
C66 0.026(8) 0.019(8) 0.016(8) -0.001(6) 0.007(6) 0.000(6)
C67 0.019(8) 0.020(8) 0.018(8) -0.007(6) 0.004(6) -0.003(6)
C68 0.019(8) 0.020(8) 0.018(8) -0.007(6) 0.004(6) -0.003(6)
C69 0.028(12) 0.033(14) 0.017(12) 0.002(11) 0.009(10) 0.008(11)
C70 0.033(14) 0.053(17) 0.018(13) -0.020(13) 0.018(11) -0.022(13)
C71 0.012(10) 0.047(15) 0.021(13) -0.002(11) 0.008(10) -0.001(10)
C72 0.023(11) 0.029(13) 0.019(12) 0.009(10) 0.013(10) 0.002(10)
C73 0.026(7) 0.008(6) 0.021(7) -0.004(5) 0.007(6) 0.004(5)
C74 0.026(7) 0.041(8) 0.007(6) 0.008(6) 0.008(5) 0.001(6)
C75 0.026(7) 0.041(8) 0.007(6) 0.008(6) 0.008(5) 0.001(6)
C76 0.031(13) 0.026(13) 0.029(13) 0.006(10) 0.015(11) -0.007(10)
C77 0.026(7) 0.041(8) 0.007(6) 0.008(6) 0.008(5) 0.001(6)
C78 0.021(6) 0.031(7) 0.013(6) 0.012(6) 0.008(5) 0.012(6)
C79 0.021(6) 0.031(7) 0.013(6) 0.012(6) 0.008(5) 0.012(6)
C80 0.021(6) 0.031(7) 0.013(6) 0.012(6) 0.008(5) 0.012(6)
C81 0.026(12) 0.037(14) 0.010(10) -0.005(10) 0.006(9) -0.005(10)
C82 0.016(7) 0.021(8) 0.013(8) 0.004(6) 0.011(6) 0.005(6)
C83 0.025(5) 0.029(6) 0.011(5) -0.003(4) 0.006(4) -0.004(4)
C84 0.025(5) 0.029(6) 0.011(5) -0.003(4) 0.006(4) -0.004(4)
C85 0.025(5) 0.029(6) 0.011(5) -0.003(4) 0.006(4) -0.004(4)
C86 0.025(5) 0.029(6) 0.011(5) -0.003(4) 0.006(4) -0.004(4)
C87 0.025(5) 0.029(6) 0.011(5) -0.003(4) 0.006(4) -0.004(4)
C88 0.024(11) 0.023(12) 0.014(11) 0.009(9) 0.012(9) 0.014(9)
C89 0.018(11) 0.041(15) 0.042(16) 0.020(13) 0.002(11) 0.001(11)
C90 0.017(12) 0.06(2) 0.045(17) 0.016(15) 0.008(12) 0.004(12)
C91 0.053(18) 0.046(17) 0.06(2) 0.030(15) 0.038(16) 0.023(14)
C92 0.030(8) 0.030(9) 0.017(8) 0.004(7) 0.010(7) 0.002(7)
C93 0.030(13) 0.044(15) 0.013(11) -0.007(10) 0.011(10) -0.014(11)
C94 0.040(14) 0.031(13) 0.017(12) -0.003(10) 0.014(11) -0.011(11)
C95 0.092(18) 0.012(9) 0.065(15) -0.015(9) 0.041(14) -0.010(10)
C96 0.092(18) 0.012(9) 0.065(15) -0.015(9) 0.041(14) -0.010(10)
C97 0.053(16) 0.020(13) 0.033(14) -0.003(11) 0.019(13) -0.001(12)
C98 0.018(11) 0.037(14) 0.015(11) 0.007(10) 0.005(9) 0.009(10)
C99 0.033(13) 0.031(14) 0.033(14) 0.008(11) 0.013(11) 0.008(11)
C100 0.037(15) 0.07(2) 0.028(15) 0.000(14) 0.014(12) 0.025(14)
C101 0.038(16) 0.040(17) 0.08(2) -0.011(16) 0.037(16) -0.010(13)
C102 0.013(11) 0.044(15) 0.026(13) 0.003(11) -0.001(9) -0.004(10)
C103 0.041(8) 0.097(13) 0.074(11) -0.028(10) 0.031(8) -0.001(8)
C104 0.041(8) 0.097(13) 0.074(11) -0.028(10) 0.031(8) -0.001(8)
C105 0.041(8) 0.097(13) 0.074(11) -0.028(10) 0.031(8) -0.001(8)
C106 0.041(8) 0.097(13) 0.074(11) -0.028(10) 0.031(8) -0.001(8)
C107 0.041(8) 0.097(13) 0.074(11) -0.028(10) 0.031(8) -0.001(8)
C108 0.027(12) 0.029(13) 0.017(11) 0.000(10) 0.009(10) 0.005(10)
C109 0.026(12) 0.027(13) 0.020(12) 0.003(10) 0.013(10) 0.004(10)
C110 0.022(12) 0.043(15) 0.026(13) -0.004(11) 0.017(10) 0.006(11)
C111 0.029(13) 0.024(13) 0.048(16) 0.015(12) 0.021(12) 0.009(10)
C112 0.020(11) 0.023(12) 0.033(13) 0.005(10) 0.018(10) -0.003(9)
C113 0.027(13) 0.049(18) 0.058(19) -0.014(15) 0.026(13) 0.000(12)
C114 0.05(2) 0.08(3) 0.10(3) -0.02(2) 0.05(2) -0.029(18)
C115 0.048(19) 0.09(3) 0.06(2) -0.02(2) 0.039(18) -0.030(19)
C116 0.07(2) 0.10(3) 0.05(2) 0.00(2) 0.048(19) -0.02(2)
C117 0.035(14) 0.034(15) 0.036(15) 0.002(12) 0.007(12) -0.007(12)
C118 0.040(10) 0.046(10) 0.034(10) 0.019(8) 0.014(8) -0.008(8)
C119 0.06(2) 0.07(2) 0.07(2) -0.05(2) 0.051(19) -0.022(18)
C120 0.043(7) 0.037(7) 0.046(7) -0.006(6) 0.014(6) 0.010(6)
C121 0.043(7) 0.037(7) 0.046(7) -0.006(6) 0.014(6) 0.010(6)
C122 0.041(19) 0.10(3) 0.09(3) -0.07(3) -0.008(19) -0.01(2)
C123 0.014(13) 0.08(2) 0.09(3) 0.01(2) 0.000(15) 0.014(14)
C124 0.037(10) 0.042(12) 0.043(12) -0.013(9) 0.010(9) 0.016(9)
C125 0.037(10) 0.042(12) 0.043(12) -0.013(9) 0.010(9) 0.016(9)
C126 0.041(16) 0.048(18) 0.043(17) -0.017(14) 0.011(13) 0.013(14)
C127 0.109(19) 0.111(19) 0.112(19) 0.017(10) 0.039(11) 0.008(10)
C128 0.13(2) 0.13(2) 0.13(2) 0.020(10) 0.046(12) 0.010(10)
C129 0.12(2) 0.12(2) 0.12(2) 0.020(10) 0.041(11) 0.011(10)
C130 0.14(5) 0.16(6) 0.07(3) 0.02(3) 0.04(3) 0.02(4)
C131 0.04(2) 0.11(4) 0.24(8) 0.09(5) 0.05(3) 0.02(3)
C132 0.10(3) 0.09(3) 0.05(2) 0.01(2) -0.01(2) 0.06(3)
C133 0.21(6) 0.12(4) 0.04(2) 0.00(3) -0.02(3) 0.11(4)
O1 0.019(8) 0.034(9) 0.027(9) 0.005(7) 0.007(7) 0.003(7)
O2 0.032(9) 0.013(8) 0.017(8) -0.003(6) 0.006(7) 0.000(6)
O3 0.022(8) 0.023(8) 0.020(8) 0.004(7) 0.005(7) 0.001(7)
O4 0.026(8) 0.039(10) 0.019(8) 0.004(7) 0.008(7) 0.009(7)
O5 0.015(7) 0.036(9) 0.011(7) 0.007(7) 0.002(6) 0.001(7)
O6 0.034(9) 0.034(10) 0.025(9) 0.004(7) 0.012(8) -0.008(8)
O7 0.019(8) 0.052(11) 0.016(8) 0.015(8) 0.007(7) 0.006(7)
O8 0.032(9) 0.041(10) 0.011(8) 0.002(7) 0.001(7) 0.000(8)
O9 0.024(8) 0.021(8) 0.019(8) 0.003(7) 0.002(6) 0.007(7)
O10 0.019(7) 0.010(7) 0.015(7) -0.001(6) 0.007(6) 0.004(6)
O11 0.034(9) 0.025(9) 0.015(8) 0.002(7) 0.005(7) -0.001(7)
O12 0.015(7) 0.050(11) 0.016(8) 0.002(7) 0.005(6) -0.007(7)
O13 0.024(8) 0.030(9) 0.007(7) 0.005(6) 0.000(6) 0.004(7)
O14 0.023(8) 0.044(10) 0.014(8) 0.010(7) 0.006(7) 0.004(7)
O15 0.034(9) 0.051(11) 0.019(9) 0.003(8) 0.011(7) -0.005(8)
O16 0.020(7) 0.020(8) 0.026(8) 0.003(7) 0.014(7) -0.003(6)
Au1 0.0196(4) 0.0309(5) 0.0117(4) 0.0021(3) 0.0051(3) 0.0043(4)
Au2 0.0191(4) 0.0314(5) 0.0170(4) -0.0034(4) 0.0058(3) 0.0000(4)
Au3 0.0154(4) 0.0269(5) 0.0079(4) 0.0022(3) 0.0007(3) 0.0027(3)
Au4 0.0172(4) 0.0322(5) 0.0093(4) 0.0019(3) 0.0020(3) 0.0009(3)
Au5 0.0177(4) 0.0268(5) 0.0077(4) 0.0027(3) 0.0044(3) 0.0011(3)
Au6 0.0183(4) 0.0325(5) 0.0095(4) 0.0024(3) 0.0044(3) 0.0024(3)
Au7 0.0178(4) 0.0303(5) 0.0116(4) 0.0017(3) 0.0027(3) -0.0004(3)
Au8 0.0198(4) 0.0331(5) 0.0193(4) -0.0060(4) 0.0080(3) -0.0028(4)
Cu1 0.0164(13) 0.0310(15) 0.0178(14) 0.0007(12) 0.0071(11) 0.0025(11)
Cu2 0.0222(14) 0.0367(17) 0.0127(13) 0.0012(12) 0.0034(11) 0.0027(12)
Cu3 0.0144(12) 0.0432(17) 0.0152(13) 0.0085(12) 0.0057(11) 0.0046(12)
Cu4 0.0228(13) 0.0316(16) 0.0139(13) 0.0045(12) 0.0050(11) 0.0059(12)
Cu5 0.0202(13) 0.0326(16) 0.0142(13) 0.0029(12) 0.0040(11) -0.0019(12)
Cu6 0.0154(13) 0.0404(17) 0.0152(13) 0.0089(12) 0.0056(11) 0.0046(12)
Cu7 0.0239(14) 0.0368(17) 0.0124(13) -0.0005(12) 0.0056(11) -0.0040(12)
Cu8 0.0157(13) 0.0342(16) 0.0181(14) -0.0003(12) 0.0061(11) -0.0007(11)

loop_
_atom_type_symbol
_atom_type_description
_atom_type_scat_dispersion_real
_atom_type_scat_dispersion_imag
_atom_type_scat_source
C C 0.0033 0.0016 'International Tables Vol C Tables 4.2.6.8 and 6.1.1.4'
H H 0.0000 0.0000 'International Tables Vol C Tables 4.2.6.8 and 6.1.1.4'
O O 0.0106 0.0060 'International Tables Vol C Tables 4.2.6.8 and 6.1.1.4'
Au Au -2.0133 8.8022 'International Tables Vol C Tables 4.2.6.8 and 6.1.1.4'
Cu Cu 0.3201 1.2651 'International Tables Vol C Tables 4.2.6.8 and 6.1.1.4'

loop_
_geom_angle_atom_site_label_1
_geom_angle_atom_site_label_2
_geom_angle_atom_site_label_3
_geom_angle
C2 C1 Au1 178.7(18)
C2 C1 Cu1 81.4(15)
Au1 C1 Cu1 99.8(10)
C1 C2 C17 165(2)
C1 C2 Cu1 63.8(13)
C17 C2 Cu1 128.8(15)
C4 C3 Cu2 79.9(15)
C4 C3 Au1 174(2)
Cu2 C3 Au1 94.4(10)
C3 C4 C22 169(2)
C3 C4 Cu2 67.3(14)
C22 C4 Cu2 123.2(15)
C6 C5 Au2 169(2)
C6 C5 Cu1 79.0(15)
Au2 C5 Cu1 93.7(11)
C5 C6 C27 174(2)
C5 C6 Cu1 67.0(15)
C27 C6 Cu1 119.1(15)
C8 C7 Cu2 79.6(18)
C8 C7 Au2 171(2)
Cu2 C7 Au2 99.5(11)
C7 C8 C32 164(3)
C7 C8 Cu2 66.3(15)
C32 C8 Cu2 128.8(18)
C10 C9 Au3 179.5(19)
C10 C9 Cu3 81.0(14)
Au3 C9 Cu3 98.5(10)
C9 C10 C37 173(2)
C9 C10 Cu3 63.9(13)
C37 C10 Cu3 123.0(14)
C12 C11 Au3 172.0(17)
C12 C11 Cu4 79.0(14)
Au3 C11 Cu4 96.3(9)
C11 C12 C42 166(2)
C11 C12 Cu4 66.4(14)
C42 C12 Cu4 126.8(14)
C14 C13 Cu3 80.4(14)
C14 C13 Au4 175.1(19)
Cu3 C13 Au4 95.5(9)
C13 C14 C47 164(2)
C13 C14 Cu3 66.3(13)
C47 C14 Cu3 129.6(14)
C16 C15 Cu4 80.2(16)
C16 C15 Au4 176(2)
Cu4 C15 Au4 95.5(9)
C15 C16 C52 170(2)
C15 C16 Cu4 66.6(14)
C52 C16 Cu4 123.6(16)
O1 C17 C2 113.3(18)
O1 C17 C21 106.3(18)
C2 C17 C21 109.6(19)
O1 C17 C18 111.6(19)
C2 C17 C18 111.3(19)
C21 C17 C18 104.1(18)
C19 C18 C17 102.1(19)
C19 C18 H18A 111.3
C17 C18 H18A 111.3
C19 C18 H18B 111.3
C17 C18 H18B 111.3
H18A C18 H18B 109.2
C18 C19 C20 104(2)
C18 C19 H19A 111.0
C20 C19 H19A 111.0
C18 C19 H19B 111.0
C20 C19 H19B 111.0
H19A C19 H19B 109.0
C21 C20 C19 106.3(19)
C21 C20 H20A 110.5
C19 C20 H20A 110.5
C21 C20 H20B 110.5
C19 C20 H20B 110.5
H20A C20 H20B 108.7
C17 C21 C20 105(2)
C17 C21 H21A 110.7
C20 C21 H21A 110.7
C17 C21 H21B 110.7
C20 C21 H21B 110.7
H21A C21 H21B 108.8
C4 C22 O2 108.0(18)
C4 C22 C26 114(2)
O2 C22 C26 108.6(18)
C4 C22 C23 115.6(19)
O2 C22 C23 106.0(19)
C26 C22 C23 104(2)
C24 C23 C22 107(2)
C24 C23 H23A 110.4
C22 C23 H23A 110.4
C24 C23 H23B 110.4
C22 C23 H23B 110.4
H23A C23 H23B 108.6
C23 C24 C25 108(2)
C23 C24 H24A 110.1
C25 C24 H24A 110.1
C23 C24 H24B 110.1
C25 C24 H24B 110.1
H24A C24 H24B 108.5
C24 C25 C26 101(2)
C24 C25 H25A 111.6
C26 C25 H25A 111.6
C24 C25 H25B 111.6
C26 C25 H25B 111.6
H25A C25 H25B 109.4
C22 C26 C25 106(2)
C22 C26 H26A 110.6
C25 C26 H26A 110.6
C22 C26 H26B 110.6
C25 C26 H26B 110.6
H26A C26 H26B 108.8
O3 C27 C6 110.7(17)
O3 C27 C31 107.3(18)
C6 C27 C31 113(2)
O3 C27 C28 109.6(19)
C6 C27 C28 113.0(19)
C31 C27 C28 102.9(17)
C27 C28 C29 103.6(18)
C27 C28 H28A 111.0
C29 C28 H28A 111.0
C27 C28 H28B 111.0
C29 C28 H28B 111.0
H28A C28 H28B 109.0
C30 C29 C28 103.4(19)
C30 C29 H29A 111.1
C28 C29 H29A 111.1
C30 C29 H29B 111.1
C28 C29 H29B 111.1
H29A C29 H29B 109.1
C29 C30 C31 109.4(19)
C29 C30 H30A 109.8
C31 C30 H30A 109.8
C29 C30 H30B 109.8
C31 C30 H30B 109.8
H30A C30 H30B 108.2
C27 C31 C30 101.8(19)
C27 C31 H31A 111.4
C30 C31 H31A 111.4
C27 C31 H31B 111.4
C30 C31 H31B 111.4
H31A C31 H31B 109.3
O4 C32 C8 112.7(19)
O4 C32 C33 107(2)
C8 C32 C33 110(3)
O4 C32 C36 112(2)
C8 C32 C36 110(2)
C33 C32 C36 105.0(18)
C34 C33 C32 107.0(19)
C34 C33 H33A 110.3
C32 C33 H33A 110.3
C34 C33 H33B 110.3
C32 C33 H33B 110.3
H33A C33 H33B 108.6
C35 C34 C33 107.3(19)
C35 C34 H34A 110.2
C33 C34 H34A 110.3
C35 C34 H34B 110.3
C33 C34 H34B 110.3
H34A C34 H34B 108.5
C34 C35 C36 108.9(19)
C34 C35 H35A 109.9
C36 C35 H35A 109.9
C34 C35 H35B 109.9
C36 C35 H35B 109.9
H35A C35 H35B 108.3
C35 C36 C32 100.5(18)
C35 C36 H36A 111.7
C32 C36 H36A 111.7
C35 C36 H36B 111.6
C32 C36 H36B 111.7
H36A C36 H36B 109.4
O5 C37 C10 108.2(17)
O5 C37 C41 106.3(16)
C10 C37 C41 113.2(18)
O5 C37 C38 110.9(17)
C10 C37 C38 115.8(17)
C41 C37 C38 102.0(17)
C37 C38 C39 105.6(18)
C37 C38 H38A 110.6
C39 C38 H38A 110.6
C37 C38 H38B 110.6
C39 C38 H38B 110.6
H38A C38 H38B 108.8
C38 C39 C40 104.6(18)
C38 C39 H39A 110.8
C40 C39 H39A 110.8
C38 C39 H39B 110.8
C40 C39 H39B 110.8
H39A C39 H39B 108.9
C41 C40 C39 106.5(18)
C41 C40 H40A 110.4
C39 C40 H40A 110.4
C41 C40 H40B 110.4
C39 C40 H40B 110.4
H40A C40 H40B 108.6
C40 C41 C37 103.3(18)
C40 C41 H41A 111.1
C37 C41 H41A 111.1
C40 C41 H41B 111.1
C37 C41 H41B 111.1
H41A C41 H41B 109.1
O6 C42 C12 111.2(18)
O6 C42 C46 108.8(17)
C12 C42 C46 109.7(17)
O6 C42 C43 114.1(17)
C12 C42 C43 109.5(17)
C46 C42 C43 103.2(17)
C44 C43 C42 106.9(18)
C44 C43 H43A 110.4
C42 C43 H43A 110.4
C44 C43 H43B 110.4
C42 C43 H43B 110.4
H43A C43 H43B 108.6
C43 C44 C45 105.5(18)
C43 C44 H44A 110.6
C45 C44 H44A 110.6
C43 C44 H44B 110.6
C45 C44 H44B 110.6
H44A C44 H44B 108.8
C46 C45 C44 103.9(18)
C46 C45 H45A 111.0
C44 C45 H45A 111.0
C46 C45 H45B 111.0
C44 C45 H45B 111.0
H45A C45 H45B 109.0
C45 C46 C42 103.5(17)
C45 C46 H46A 111.0
C42 C46 H46A 111.0
C45 C46 H46B 111.1
C42 C46 H46B 111.1
H46A C46 H46B 109.0
O7 C47 C14 109.4(16)
O7 C47 C51 112.7(18)
C14 C47 C51 111(2)
O7 C47 C48 110.3(19)
C14 C47 C48 109.4(18)
C51 C47 C48 103.8(18)
C49 C48 C47 102(2)
C49 C48 H48A 111.4
C47 C48 H48A 111.4
C49 C48 H48B 111.4
C47 C48 H48B 111.4
H48A C48 H48B 109.3
C48 C49 C50 103(2)
C48 C49 H49A 111.1
C50 C49 H49A 111.1
C48 C49 H49B 111.1
C50 C49 H49B 111.1
H49A C49 H49B 109.1
C51 C50 C49 105(2)
C51 C50 H50A 110.7
C49 C50 H50A 110.7
C51 C50 H50B 110.7
C49 C50 H50B 110.7
H50A C50 H50B 108.8
C47 C51 C50 108(2)
C47 C51 H51A 110.1
C50 C51 H51A 110.1
C47 C51 H51B 110.1
C50 C51 H51B 110.1
H51A C51 H51B 108.5
O8 C52 C16 110.6(18)
O8 C52 C56 108.4(18)
C16 C52 C56 113.3(19)
O8 C52 C53 106.6(18)
C16 C52 C53 114.2(19)
C56 C52 C53 103.1(17)
C54 C53 C52 103.0(17)
C54 C53 H53A 111.2
C52 C53 H53A 111.2
C54 C53 H53B 111.2
C52 C53 H53B 111.2
H53A C53 H53B 109.1
C55 C54 C53 107.6(18)
C55 C54 H54A 110.2
C53 C54 H54A 110.2
C55 C54 H54B 110.2
C53 C54 H54B 110.2
H54A C54 H54B 108.5
C56 C55 C54 107(2)
C56 C55 H55A 110.4
C54 C55 H55A 110.4
C56 C55 H55B 110.4
C54 C55 H55B 110.4
H55A C55 H55B 108.6
C55 C56 C52 103.3(18)
C55 C56 H56A 111.1
C52 C56 H56A 111.1
C55 C56 H56B 111.1
C52 C56 H56B 111.1
H56A C56 H56B 109.1
C58 C57 Au5 172.6(17)
C58 C57 Cu5 80.0(15)
Au5 C57 Cu5 95.5(9)
C57 C58 C73 166(2)
C57 C58 Cu5 65.6(14)
C73 C58 Cu5 127.2(15)
C60 C59 Au5 175.4(18)
C60 C59 Cu6 78.6(14)
Au5 C59 Cu6 96.8(10)
C59 C60 C78 168(2)
C59 C60 Cu6 66.7(14)
C78 C60 Cu6 124.9(14)
C62 C61 Au6 175(2)
C62 C61 Cu5 78.5(15)
Au6 C61 Cu5 96.4(12)
C61 C62 C83 167(2)
C61 C62 Cu5 66.7(15)
C83 C62 Cu5 126.0(16)
C64 C63 Au6 173.4(19)
C64 C63 Cu6 77.4(15)
Au6 C63 Cu6 96.1(9)
C63 C64 C88 160(2)
C63 C64 Cu6 68.2(14)
C88 C64 Cu6 131.0(15)
C66 C65 Au7 173.7(19)
C66 C65 Cu7 78.8(15)
Au7 C65 Cu7 96.0(10)
C65 C66 C93 169(2)
C65 C66 Cu7 66.3(14)
C93 C66 Cu7 123.1(15)
C68 C67 Au7 178.7(19)
C68 C67 Cu8 79.8(15)
Au7 C67 Cu8 99.7(10)
C67 C68 C98 165(2)
C67 C68 Cu8 64.9(13)
C98 C68 Cu8 128.3(15)
C70 C69 Cu7 81.3(17)
C70 C69 Au8 173(2)
Cu7 C69 Au8 100.7(11)
C69 C70 C103 166(3)
C69 C70 Cu7 64.3(16)
C103 C70 Cu7 129(2)
C72 C71 Cu8 78.3(14)
C72 C71 Au8 169(2)
Cu8 C71 Au8 93.3(10)
C71 C72 C108 172(2)
C71 C72 Cu8 68.4(14)
C108 C72 Cu8 119.1(15)
O9 C73 C58 110.0(17)
O9 C73 C77 110.1(17)
C58 C73 C77 110.7(18)
O9 C73 C74 113.1(18)
C58 C73 C74 109.5(17)
C77 C73 C74 103.4(17)
C75 C74 C73 104.7(17)
C75 C74 H74A 110.8
C73 C74 H74A 110.8
C75 C74 H74B 110.8
C73 C74 H74B 110.8
H74A C74 H74B 108.9
C76 C75 C74 106.1(18)
C76 C75 H75A 110.5
C74 C75 H75A 110.5
C76 C75 H75B 110.5
C74 C75 H75B 110.5
H75A C75 H75B 108.7
C77 C76 C75 104(2)
C77 C76 H76A 111.0
C75 C76 H76A 111.0
C77 C76 H76B 111.0
C75 C76 H76B 111.0
H76A C76 H76B 109.0
C76 C77 C73 104.3(19)
C76 C77 H77A 110.9
C73 C77 H77A 110.9
C76 C77 H77B 110.9
C73 C77 H77B 110.9
H77A C77 H77B 108.9
O10 C78 C79 112.0(17)
O10 C78 C60 107.6(17)
C79 C78 C60 113.1(18)
O10 C78 C82 107.6(16)
C79 C78 C82 104.2(17)
C60 C78 C82 112.3(17)
C78 C79 C80 103.2(17)
C78 C79 H79A 111.1
C80 C79 H79A 111.1
C78 C79 H79B 111.1
C80 C79 H79B 111.1
H79A C79 H79B 109.1
C81 C80 C79 102.5(18)
C81 C80 H80A 111.3
C79 C80 H80A 111.3
C81 C80 H80B 111.3
C79 C80 H80B 111.3
H80A C80 H80B 109.2
C82 C81 C80 108.5(18)
C82 C81 H81A 110.0
C80 C81 H81A 110.0
C82 C81 H81B 110.0
C80 C81 H81B 110.0
H81A C81 H81B 108.4
C81 C82 C78 101.1(17)
C81 C82 H82A 111.6
C78 C82 H82A 111.6
C81 C82 H82B 111.6
C78 C82 H82B 111.6
H82A C82 H82B 109.4
O11 C83 C62 108.6(17)
O11 C83 C87 104.8(17)
C62 C83 C87 116(2)
O11 C83 C84 112.1(19)
C62 C83 C84 112.6(18)
C87 C83 C84 103.0(17)
C83 C84 C85 102.6(17)
C83 C84 H84A 111.2
C85 C84 H84A 111.2
C83 C84 H84B 111.2
C85 C84 H84B 111.2
H84A C84 H84B 109.2
C86 C85 C84 103.3(18)
C86 C85 H85A 111.1
C84 C85 H85A 111.1
C86 C85 H85B 111.1
C84 C85 H85B 111.1
H85A C85 H85B 109.1
C87 C86 C85 106.2(17)
C87 C86 H86A 110.5
C85 C86 H86A 110.5
C87 C86 H86B 110.5
C85 C86 H86B 110.5
H86A C86 H86B 108.7
C83 C87 C86 106.7(19)
C83 C87 H87A 110.4
C86 C87 H87A 110.4
C83 C87 H87B 110.4
C86 C87 H87B 110.4
H87A C87 H87B 108.6
O12 C88 C64 106.1(16)
O12 C88 C89 114.1(18)
C64 C88 C89 107.6(18)
O12 C88 C92 116.4(17)
C64 C88 C92 109.3(18)
C89 C88 C92 103.1(18)
C90 C89 C88 105(2)
C90 C89 H89A 110.8
C88 C89 H89A 110.8
C90 C89 H89B 110.8
C88 C89 H89B 110.8
H89A C89 H89B 108.9
C89 C90 C91 102(2)
C89 C90 H90A 111.3
C91 C90 H90A 111.3
C89 C90 H90B 111.3
C91 C90 H90B 111.3
H90A C90 H90B 109.2
C92 C91 C90 107(2)
C92 C91 H91A 110.2
C90 C91 H91A 110.2
C92 C91 H91B 110.2
C90 C91 H91B 110.2
H91A C91 H91B 108.5
C91 C92 C88 106(2)
C91 C92 H92A 110.6
C88 C92 H92A 110.6
C91 C92 H92B 110.6
C88 C92 H92B 110.6
H92A C92 H92B 108.8
O13 C93 C66 111(2)
O13 C93 C97 106(2)
C66 C93 C97 115.6(19)
O13 C93 C94 108.8(17)
C66 C93 C94 112(2)
C97 C93 C94 103(2)
C95 C94 C93 102(2)
C95 C94 H94A 111.3
C93 C94 H94A 111.3
C95 C94 H94B 111.3
C93 C94 H94B 111.3
H94A C94 H94B 109.2
C96 C95 C94 103(3)
C96 C95 H95A 111.2
C94 C95 H95A 111.2
C96 C95 H95B 111.2
C94 C95 H95B 111.2
H95A C95 H95B 109.1
C97 C96 C95 107(2)
C97 C96 H96A 110.2
C95 C96 H96A 110.2
C97 C96 H96B 110.2
C95 C96 H96B 110.2
H96A C96 H96B 108.5
C96 C97 C93 107(2)
C96 C97 H97A 110.4
C93 C97 H97A 110.4
C96 C97 H97B 110.4
C93 C97 H97B 110.4
H97A C97 H97B 108.6
O14 C98 C68 113.2(17)
O14 C98 C99 115(2)
C68 C98 C99 108.8(18)
O14 C98 C102 108.8(18)
C68 C98 C102 107(2)
C99 C98 C102 103.5(18)
C98 C99 C100 103(2)
C98 C99 H99A 111.2
C100 C99 H99A 111.2
C98 C99 H99B 111.2
C100 C99 H99B 111.2
H99A C99 H99B 109.1
C101 C100 C99 105(2)
C101 C100 H10A 110.7
C99 C100 H10A 110.7
C101 C100 H10B 110.7
C99 C100 H10B 110.7
H10A C100 H10B 108.8
C100 C101 C102 106(2)
C100 C101 H10C 110.5
C102 C101 H10C 110.5
C100 C101 H10D 110.5
C102 C101 H10D 110.5
H10C C101 H10D 108.7
C101 C102 C98 106.5(19)
C101 C102 H10E 110.4
C98 C102 H10E 110.4
C101 C102 H10F 110.4
C98 C102 H10F 110.4
H10E C102 H10F 108.6
O15 C103 C70 111(2)
O15 C103 C104 107(3)
C70 C103 C104 108(3)
O15 C103 C107 113(3)
C70 C103 C107 113(3)
C104 C103 C107 105(3)
C105 C104 C103 104(3)
C105 C104 H10G 110.8
C103 C104 H10G 110.9
C105 C104 H10H 111.0
C103 C104 H10H 110.9
H10G C104 H10H 108.9
C104 C105 C106 109(3)
C104 C105 H10I 109.7
C106 C105 H10I 109.7
C104 C105 H10J 109.9
C106 C105 H10J 109.9
H10I C105 H10J 108.2
C107 C106 C105 115(3)
C107 C106 H10K 108.6
C105 C106 H10K 108.5
C107 C106 H10L 108.7
C105 C106 H10L 108.7
H10K C106 H10L 107.6
C106 C107 C103 104(3)
C106 C107 H10M 110.9
C103 C107 H10M 110.9
C106 C107 H10N 111.0
C103 C107 H10N 110.9
H10M C107 H10N 109.0
O16 C108 C72 108.6(16)
O16 C108 C109 107.7(17)
C72 C108 C109 115.4(19)
O16 C108 C112 110.4(18)
C72 C108 C112 112.1(18)
C109 C108 C112 102.4(15)
C110 C109 C108 105.5(16)
C110 C109 H10O 110.6
C108 C109 H10O 110.6
C110 C109 H10P 110.6
C108 C109 H10P 110.6
H10O C109 H10P 108.8
C111 C110 C109 107.4(17)
C111 C110 H11A 110.2
C109 C110 H11A 110.2
C111 C110 H11B 110.2
C109 C110 H11B 110.2
H11A C110 H11B 108.5
C110 C111 C112 106.7(16)
C110 C111 H11C 110.4
C112 C111 H11C 110.4
C110 C111 H11D 110.4
C112 C111 H11D 110.4
H11C C111 H11D 108.6
C111 C112 C108 100.3(15)
C111 C112 H11E 111.7
C108 C112 H11E 111.7
C111 C112 H11F 111.7
C108 C112 H11F 111.7
H11E C112 H11F 109.5
C118 C113 C114 120(3)
C118 C113 C119 120(2)
C114 C113 C119 120(3)
C115 C114 C113 119(3)
C115 C114 H114 120.5
C113 C114 H114 120.5
C116 C115 C114 120(3)
C116 C115 H115 120.0
C114 C115 H115 120.0
C115 C116 C117 121(3)
C115 C116 H116 119.4
C117 C116 H116 119.4
C116 C117 C118 118(3)
C116 C117 H117 121.2
C118 C117 H117 121.2
C113 C118 C117 121(2)
C113 C118 H118 119.4
C117 C118 H118 119.4
C113 C119 H01A 109.5
C113 C119 H01B 109.5
H01A C119 H01B 109.5
C113 C119 H01C 109.5
H01A C119 H01C 109.5
H01B C119 H01C 109.5
C125 C120 C121 121(3)
C125 C120 H120 119.5
C121 C120 H120 119.5
C122 C121 C120 120(3)
C122 C121 H121 120.1
C120 C121 H121 120.1
C123 C122 C121 120(3)
C123 C122 H122 120.2
C121 C122 H122 120.2
C122 C123 C124 122(3)
C122 C123 H123 119.0
C124 C123 H123 119.0
C125 C124 C123 115(2)
C125 C124 H124 122.5
C123 C124 H124 122.5
C120 C125 C124 122(3)
C120 C125 C126 120(2)
C124 C125 C126 118(2)
C125 C126 H12A 109.5
C125 C126 H12B 109.5
H12A C126 H12B 109.5
C125 C126 H12C 109.5
H12A C126 H12C 109.5
H12B C126 H12C 109.5
C128 C127 C132 120.0
C128 C127 H127 120.0
C132 C127 H127 120.0
C127 C128 C129 120.0
C127 C128 H128 120.0
C129 C128 H128 120.0
C130 C129 C128 120.0
C130 C129 H129 120.0
C128 C129 H129 120.0
C129 C130 C131 120.0
C129 C130 H130 120.0
C131 C130 H130 120.0
C132 C131 C130 120.0
C132 C131 H131 120.0
C130 C131 H131 120.0
C131 C132 C127 120.0
C131 C132 C133 119(4)
C127 C132 C133 121(4)
C132 C133 H13A 109.5
C132 C133 H13B 109.5
H13A C133 H13B 109.5
C132 C133 H13C 109.5
H13A C133 H13C 109.5
H13B C133 H13C 109.5
C17 O1 HO1 109.1
C22 O2 HO2 109.5
C27 O3 HO3 108.9
C32 O4 HO4 110.0
C37 O5 HO5 109.1
C42 O6 HO6 108.9
C47 O7 HO7 109.6
C52 O8 HO8 109.2
C73 O9 HO9 108.6
C78 O10 HO10 108.5
C83 O11 HO11 108.8
C88 O12 HO12 108.5
C93 O13 HO13 108.9
C98 O14 HO14 108.7
C103 O15 HO15 108.1
C108 O16 HO16 109.3
C1 Au1 C3 177.8(9)
C1 Au1 Cu2 137.4(6)
C3 Au1 Cu2 42.6(6)
C1 Au1 Cu1 40.1(6)
C3 Au1 Cu1 140.5(6)
Cu2 Au1 Cu1 98.51(8)
C7 Au2 C5 171.9(10)
C7 Au2 Cu1 137.0(7)
C5 Au2 Cu1 43.6(6)
C7 Au2 Cu2 40.2(7)
C5 Au2 Cu2 136.8(6)
Cu1 Au2 Cu2 97.94(8)
C7 Au2 Au3 104.8(8)
C5 Au2 Au3 81.9(7)
Cu1 Au2 Au3 56.30(6)
Cu2 Au2 Au3 90.99(6)
C7 Au2 Au4 77.8(7)
C5 Au2 Au4 109.0(6)
Cu1 Au2 Au4 120.88(6)
Cu2 Au2 Au4 108.71(6)
Au3 Au2 Au4 71.12(3)
C11 Au3 C9 175.6(8)
C11 Au3 Cu4 42.3(6)
C9 Au3 Cu4 136.0(6)
C11 Au3 Cu1 107.4(6)
C9 Au3 Cu1 77.0(6)
Cu4 Au3 Cu1 119.31(8)
C11 Au3 Cu3 139.4(6)
C9 Au3 Cu3 40.9(6)
Cu4 Au3 Cu3 98.92(8)
Cu1 Au3 Cu3 78.70(8)
C11 Au3 Au2 86.4(6)
C9 Au3 Au2 96.6(6)
Cu4 Au3 Au2 69.22(6)
Cu1 Au3 Au2 55.42(5)
Cu3 Au3 Au2 63.70(6)
C15 Au4 C13 178.0(9)
C15 Au4 Cu3 139.1(6)
C13 Au4 Cu3 41.9(5)
C15 Au4 Cu4 42.1(6)
C13 Au4 Cu4 139.4(5)
Cu3 Au4 Cu4 98.65(8)
C15 Au4 Au2 100.6(6)
C13 Au4 Au2 81.5(6)
Cu3 Au4 Au2 63.32(6)
Cu4 Au4 Au2 68.43(6)
C57 Au5 C59 175.9(8)
C57 Au5 Cu5 42.7(6)
C59 Au5 Cu5 136.4(6)
C57 Au5 Cu8 109.3(6)
C59 Au5 Cu8 74.6(6)
Cu5 Au5 Cu8 121.84(8)
C57 Au5 Cu6 139.1(6)
C59 Au5 Cu6 42.0(6)
Cu5 Au5 Cu6 98.53(8)
Cu8 Au5 Cu6 77.43(8)
C57 Au5 Au8 87.9(6)
C59 Au5 Au8 95.4(6)
Cu5 Au5 Au8 70.96(6)
Cu8 Au5 Au8 55.87(6)
Cu6 Au5 Au8 62.02(6)
C63 Au6 C61 178.8(10)
C63 Au6 Cu6 42.2(6)
C61 Au6 Cu6 138.8(7)
C63 Au6 Cu5 139.1(6)
C61 Au6 Cu5 42.1(7)
Cu6 Au6 Cu5 98.28(8)
C63 Au6 Au8 79.1(6)
C61 Au6 Au8 102.0(7)
Cu6 Au6 Au8 61.11(6)
Cu5 Au6 Au8 69.42(6)
C67 Au7 C65 178.9(9)
C67 Au7 Cu7 138.6(6)
C65 Au7 Cu7 42.5(6)
C67 Au7 Cu8 40.9(6)
C65 Au7 Cu8 140.2(6)
Cu7 Au7 Cu8 98.77(8)
C69 Au8 C71 170.3(10)
C69 Au8 Cu8 136.0(7)
C71 Au8 Cu8 43.4(6)
C69 Au8 Cu7 38.9(7)
C71 Au8 Cu7 136.3(6)
Cu8 Au8 Cu7 97.90(8)
C69 Au8 Au5 103.4(6)
C71 Au8 Au5 83.7(6)
Cu8 Au8 Au5 56.76(6)
Cu7 Au8 Au5 88.77(6)
C69 Au8 Au6 77.8(7)
C71 Au8 Au6 111.0(7)
Cu8 Au8 Au6 121.42(6)
Cu7 Au8 Au6 106.97(6)
Au5 Au8 Au6 71.45(3)
C1 Cu1 C5 160.1(10)
C1 Cu1 C2 34.8(9)
C5 Cu1 C2 162.2(10)
C1 Cu1 C6 153.3(9)
C5 Cu1 C6 34.0(9)
C2 Cu1 C6 128.4(9)
C1 Cu1 Au2 121.7(7)
C5 Cu1 Au2 42.7(7)
C2 Cu1 Au2 155.0(7)
C6 Cu1 Au2 76.5(7)
C1 Cu1 Au3 92.6(6)
C5 Cu1 Au3 90.9(7)
C2 Cu1 Au3 98.9(6)
C6 Cu1 Au3 113.2(6)
Au2 Cu1 Au3 68.28(6)
C1 Cu1 Au1 40.1(7)
C5 Cu1 Au1 121.0(7)
C2 Cu1 Au1 74.9(7)
C6 Cu1 Au1 143.9(7)
Au2 Cu1 Au1 82.37(8)
Au3 Cu1 Au1 84.64(7)
C7 Cu2 C3 163.7(11)
C7 Cu2 C8 34.1(11)
C3 Cu2 C8 162.2(10)
C7 Cu2 C4 163.4(11)
C3 Cu2 C4 32.8(8)
C8 Cu2 C4 129.4(9)
C7 Cu2 Au1 120.8(9)
C3 Cu2 Au1 43.0(7)
C8 Cu2 Au1 154.8(7)
C4 Cu2 Au1 75.8(6)
C7 Cu2 Au2 40.3(9)
C3 Cu2 Au2 123.5(7)
C8 Cu2 Au2 74.2(7)
C4 Cu2 Au2 155.3(6)
Au1 Cu2 Au2 81.14(8)
C9 Cu3 C13 158.5(9)
C9 Cu3 C14 164.4(9)
C13 Cu3 C14 33.3(8)
C9 Cu3 C10 35.1(9)
C13 Cu3 C10 154.7(9)
C14 Cu3 C10 129.3(8)
C9 Cu3 Au4 117.5(7)
C13 Cu3 Au4 42.6(6)
C14 Cu3 Au4 75.8(6)
C10 Cu3 Au4 145.9(6)
C9 Cu3 Au3 40.6(7)
C13 Cu3 Au3 123.1(7)
C14 Cu3 Au3 154.9(6)
C10 Cu3 Au3 75.7(6)
Au4 Cu3 Au3 80.91(7)
C11 Cu4 C15 162.9(9)
C11 Cu4 C12 34.6(8)
C15 Cu4 C12 161.3(8)
C11 Cu4 C16 160.5(9)
C15 Cu4 C16 33.1(9)
C12 Cu4 C16 128.2(8)
C11 Cu4 Au3 41.4(6)
C15 Cu4 Au3 121.6(7)
C12 Cu4 Au3 75.9(6)
C16 Cu4 Au3 151.0(6)
C11 Cu4 Au4 122.0(6)
C15 Cu4 Au4 42.4(6)
C12 Cu4 Au4 156.3(6)
C16 Cu4 Au4 75.5(6)
Au3 Cu4 Au4 81.28(7)
C61 Cu5 C57 163.0(10)
C61 Cu5 C62 34.7(10)
C57 Cu5 C62 159.9(9)
C61 Cu5 C58 162.0(10)
C57 Cu5 C58 34.4(8)
C62 Cu5 C58 127.2(9)
C61 Cu5 Au5 121.2(8)
C57 Cu5 Au5 41.9(6)
C62 Cu5 Au5 152.4(7)
C58 Cu5 Au5 76.2(6)
C61 Cu5 Au6 41.5(7)
C57 Cu5 Au6 122.6(6)
C62 Cu5 Au6 76.3(6)
C58 Cu5 Au6 156.4(6)
Au5 Cu5 Au6 81.60(7)
C63 Cu6 C59 158.6(9)
C63 Cu6 C64 34.4(9)
C59 Cu6 C64 162.9(10)
C63 Cu6 C60 154.7(9)
C59 Cu6 C60 34.7(8)
C64 Cu6 C60 128.3(9)
C63 Cu6 Au6 41.7(7)
C59 Cu6 Au6 118.4(6)
C64 Cu6 Au6 76.1(6)
C60 Cu6 Au6 145.9(5)
C63 Cu6 Au5 122.6(7)
C59 Cu6 Au5 41.2(7)
C64 Cu6 Au5 155.7(7)
C60 Cu6 Au5 75.9(5)
Au6 Cu6 Au5 81.35(7)
C69 Cu7 C65 161.9(10)
C69 Cu7 C70 34.4(10)
C65 Cu7 C70 163.2(11)
C69 Cu7 C66 162.4(10)
C65 Cu7 C66 34.9(9)
C70 Cu7 C66 128.4(10)
C69 Cu7 Au7 120.9(8)
C65 Cu7 Au7 41.5(7)
C70 Cu7 Au7 155.2(9)
C66 Cu7 Au7 76.3(6)
C69 Cu7 Au8 40.4(7)
C65 Cu7 Au8 121.5(7)
C70 Cu7 Au8 74.6(8)
C66 Cu7 Au8 155.1(6)
Au7 Cu7 Au8 81.10(8)
C67 Cu8 C71 159.1(10)
C67 Cu8 C72 153.3(9)
C71 Cu8 C72 33.3(9)
C67 Cu8 C68 35.3(9)
C71 Cu8 C68 162.0(9)
C72 Cu8 C68 128.8(9)
C67 Cu8 Au8 121.0(7)
C71 Cu8 Au8 43.3(7)
C72 Cu8 Au8 76.4(6)
C68 Cu8 Au8 154.7(6)
C67 Cu8 Au7 39.4(7)
C71 Cu8 Au7 121.1(8)
C72 Cu8 Au7 143.9(6)
C68 Cu8 Au7 74.7(6)
Au8 Cu8 Au7 82.19(8)
C67 Cu8 Au5 91.6(6)
C71 Cu8 Au5 92.2(6)
C72 Cu8 Au5 114.6(6)
C68 Cu8 Au5 98.9(6)
Au8 Cu8 Au5 67.38(6)
Au7 Cu8 Au5 82.28(7)

loop_
_geom_bond_atom_site_label_1
_geom_bond_atom_site_label_2
_geom_bond_distance
C1 C2 1.25(3)
C1 Au1 1.96(2)
C1 Cu1 1.96(2)
C2 C17 1.49(3)
C2 Cu1 2.16(2)
C3 C4 1.18(3)
C3 Cu2 2.01(2)
C3 Au1 2.03(2)
C4 C22 1.46(3)
C4 Cu2 2.15(2)
C5 C6 1.24(3)
C5 Au2 2.00(3)
C5 Cu1 2.03(2)
C6 C27 1.49(3)
C6 Cu1 2.17(2)
C7 C8 1.22(4)
C7 Cu2 1.99(2)
C7 Au2 2.00(3)
C8 C32 1.47(4)
C8 Cu2 2.14(2)
C9 C10 1.27(3)
C9 Au3 1.97(2)
C9 Cu3 1.99(2)
C10 C37 1.46(3)
C10 Cu3 2.18(2)
C11 C12 1.25(3)
C11 Au3 1.98(2)
C11 Cu4 2.01(2)
C12 C42 1.48(3)
C12 Cu4 2.15(2)
C13 C14 1.20(3)
C13 Cu3 2.003(19)
C13 Au4 2.03(2)
C14 C47 1.47(3)
C14 Cu3 2.16(2)
C15 C16 1.20(3)
C15 Cu4 2.02(2)
C15 Au4 2.03(2)
C16 C52 1.47(3)
C16 Cu4 2.16(2)
C17 O1 1.44(3)
C17 C21 1.53(3)
C17 C18 1.53(3)
C18 C19 1.52(3)
C18 H18A 0.9900
C18 H18B 0.9900
C19 C20 1.54(3)
C19 H19A 0.9900
C19 H19B 0.9900
C20 C21 1.54(3)
C20 H20A 0.9900
C20 H20B 0.9900
C21 H21A 0.9900
C21 H21B 0.9900
C22 O2 1.47(3)
C22 C26 1.52(3)
C22 C23 1.53(3)
C23 C24 1.54(4)
C23 H23A 0.9900
C23 H23B 0.9900
C24 C25 1.56(4)
C24 H24A 0.9900
C24 H24B 0.9900
C25 C26 1.57(4)
C25 H25A 0.9900
C25 H25B 0.9900
C26 H26A 0.9900
C26 H26B 0.9900
C27 O3 1.44(3)
C27 C31 1.53(3)
C27 C28 1.54(3)
C28 C29 1.54(3)
C28 H28A 0.9900
C28 H28B 0.9900
C29 C30 1.50(3)
C29 H29A 0.9900
C29 H29B 0.9900
C30 C31 1.57(3)
C30 H30A 0.9900
C30 H30B 0.9900
C31 H31A 0.9900
C31 H31B 0.9900
C32 O4 1.45(3)
C32 C33 1.53(3)
C32 C36 1.54(3)
C33 C34 1.48(3)
C33 H33A 0.9900
C33 H33B 0.9900
C34 C35 1.46(3)
C34 H34A 0.9900
C34 H34B 0.9900
C35 C36 1.54(3)
C35 H35A 0.9900
C35 H35B 0.9900
C36 H36A 0.9900
C36 H36B 0.9900
C37 O5 1.45(2)
C37 C41 1.53(3)
C37 C38 1.53(3)
C38 C39 1.53(3)
C38 H38A 0.9900
C38 H38B 0.9900
C39 C40 1.55(3)
C39 H39A 0.9900
C39 H39B 0.9900
C40 C41 1.52(3)
C40 H40A 0.9900
C40 H40B 0.9900
C41 H41A 0.9900
C41 H41B 0.9900
C42 O6 1.43(3)
C42 C46 1.54(3)
C42 C43 1.55(3)
C43 C44 1.54(3)
C43 H43A 0.9900
C43 H43B 0.9900
C44 C45 1.55(3)
C44 H44A 0.9900
C44 H44B 0.9900
C45 C46 1.52(3)
C45 H45A 0.9900
C45 H45B 0.9900
C46 H46A 0.9900
C46 H46B 0.9900
C47 O7 1.45(3)
C47 C51 1.51(3)
C47 C48 1.56(3)
C48 C49 1.53(4)
C48 H48A 0.9900
C48 H48B 0.9900
C49 C50 1.55(4)
C49 H49A 0.9900
C49 H49B 0.9900
C50 C51 1.53(4)
C50 H50A 0.9900
C50 H50B 0.9900
C51 H51A 0.9900
C51 H51B 0.9900
C52 O8 1.44(3)
C52 C56 1.55(3)
C52 C53 1.56(3)
C53 C54 1.55(3)
C53 H53A 0.9900
C53 H53B 0.9900
C54 C55 1.52(3)
C54 H54A 0.9900
C54 H54B 0.9900
C55 C56 1.51(3)
C55 H55A 0.9900
C55 H55B 0.9900
C56 H56A 0.9900
C56 H56B 0.9900
C57 C58 1.25(3)
C57 Au5 1.99(2)
C57 Cu5 2.02(2)
C58 C73 1.46(3)
C58 Cu5 2.18(2)
C59 C60 1.25(3)
C59 Au5 1.99(2)
C59 Cu6 2.01(2)
C60 C78 1.48(3)
C60 Cu6 2.15(2)
C61 C62 1.25(3)
C61 Au6 2.00(2)
C61 Cu5 2.02(2)
C62 C83 1.47(3)
C62 Cu5 2.15(2)
C63 C64 1.22(3)
C63 Au6 1.99(2)
C63 Cu6 2.01(2)
C64 C88 1.52(3)
C64 Cu6 2.11(2)
C65 C66 1.26(3)
C65 Au7 1.97(2)
C65 Cu7 2.01(2)
C66 C93 1.47(3)
C66 Cu7 2.16(2)
C67 C68 1.26(3)
C67 Au7 1.92(2)
C67 Cu8 1.98(2)
C68 C98 1.52(3)
C68 Cu8 2.15(2)
C69 C70 1.21(4)
C69 Cu7 1.94(2)
C69 Au8 2.00(3)
C70 C103 1.51(5)
C70 Cu7 2.12(2)
C71 C72 1.20(3)
C71 Cu8 2.03(2)
C71 Au8 2.03(3)
C72 C108 1.48(3)
C72 Cu8 2.13(2)
C73 O9 1.41(3)
C73 C77 1.52(3)
C73 C74 1.57(3)
C74 C75 1.55(3)
C74 H74A 0.9900
C74 H74B 0.9900
C75 C76 1.52(3)
C75 H75A 0.9900
C75 H75B 0.9900
C76 C77 1.48(3)
C76 H76A 0.9900
C76 H76B 0.9900
C77 H77A 0.9900
C77 H77B 0.9900
C78 O10 1.44(2)
C78 C79 1.48(3)
C78 C82 1.53(3)
C79 C80 1.60(3)
C79 H79A 0.9900
C79 H79B 0.9900
C80 C81 1.55(3)
C80 H80A 0.9900
C80 H80B 0.9900
C81 C82 1.51(3)
C81 H81A 0.9900
C81 H81B 0.9900
C82 H82A 0.9900
C82 H82B 0.9900
C83 O11 1.46(3)
C83 C87 1.50(3)
C83 C84 1.51(3)
C84 C85 1.58(3)
C84 H84A 0.9900
C84 H84B 0.9900
C85 C86 1.55(3)
C85 H85A 0.9900
C85 H85B 0.9900
C86 C87 1.52(3)
C86 H86A 0.9900
C86 H86B 0.9900
C87 H87A 0.9900
C87 H87B 0.9900
C88 O12 1.43(3)
C88 C89 1.55(3)
C88 C92 1.56(3)
C89 C90 1.49(4)
C89 H89A 0.9900
C89 H89B 0.9900
C90 C91 1.53(4)
C90 H90A 0.9900
C90 H90B 0.9900
C91 C92 1.51(4)
C91 H91A 0.9900
C91 H91B 0.9900
C92 H92A 0.9900
C92 H92B 0.9900
C93 O13 1.44(3)
C93 C97 1.52(3)
C93 C94 1.54(3)
C94 C95 1.51(4)
C94 H94A 0.9900
C94 H94B 0.9900
C95 C96 1.50(4)
C95 H95A 0.9900
C95 H95B 0.9900
C96 C97 1.48(4)
C96 H96A 0.9900
C96 H96B 0.9900
C97 H97A 0.9900
C97 H97B 0.9900
C98 O14 1.44(3)
C98 C99 1.52(3)
C98 C102 1.54(3)
C99 C100 1.55(4)
C99 H99A 0.9900
C99 H99B 0.9900
C100 C101 1.51(4)
C100 H10A 0.9900
C100 H10B 0.9900
C101 C102 1.53(4)
C101 H10C 0.9900
C101 H10D 0.9900
C102 H10E 0.9900
C102 H10F 0.9900
C103 O15 1.41(4)
C103 C104 1.57(5)
C103 C107 1.56(5)
C104 C105 1.43(4)
C104 H10G 0.9900
C104 H10H 0.9900
C105 C106 1.42(5)
C105 H10I 0.9900
C105 H10J 0.9900
C106 C107 1.39(4)
C106 H10K 0.9900
C106 H10L 0.9900
C107 H10M 0.9900
C107 H10N 0.9900
C108 O16 1.43(3)
C108 C109 1.53(3)
C108 C112 1.54(2)
C109 C110 1.49(3)
C109 H10O 0.9900
C109 H10P 0.9900
C110 C111 1.48(3)
C110 H11A 0.9900
C110 H11B 0.9900
C111 C112 1.55(3)
C111 H11C 0.9900
C111 H11D 0.9900
C112 H11E 0.9900
C112 H11F 0.9900
C113 C118 1.34(4)
C113 C114 1.38(4)
C113 C119 1.54(3)
C114 C115 1.37(5)
C114 H114 0.9500
C115 C116 1.35(5)
C115 H115 0.9500
C116 C117 1.37(4)
C116 H116 0.9500
C117 C118 1.38(4)
C117 H117 0.9500
C118 H118 0.9500
C119 H01A 0.9800
C119 H01B 0.9800
C119 H01C 0.9800
C120 C125 1.36(4)
C120 C121 1.38(4)
C120 H120 0.9500
C121 C122 1.38(4)
C121 H121 0.9500
C122 C123 1.37(5)
C122 H122 0.9500
C123 C124 1.44(4)
C123 H123 0.9500
C124 C125 1.41(4)
C124 H124 0.9500
C125 C126 1.50(4)
C126 H12A 0.9800
C126 H12B 0.9800
C126 H12C 0.9800
C127 C128 1.3900
C127 C132 1.3900
C127 H127 0.9500
C128 C129 1.3900
C128 H128 0.9500
C129 C130 1.3900
C129 H129 0.9500
C130 C131 1.3900
C130 H130 0.9500
C131 C132 1.3900
C131 H131 0.9500
C132 C133 1.38(5)
C133 H13A 0.9800
C133 H13B 0.9800
C133 H13C 0.9800
O1 HO1 0.8500
O2 HO2 0.8500
O3 HO3 0.8500
O4 HO4 0.8498
O5 HO5 0.8500
O6 HO6 0.8499
O7 HO7 0.8500
O8 HO8 0.8500
O9 HO9 0.8499
O10 HO10 0.8500
O11 HO11 0.8502
O12 HO12 0.8501
O13 HO13 0.8501
O14 HO14 0.8500
O15 HO15 0.8499
O16 HO16 0.8501
Au1 Cu2 2.966(3)
Au1 Cu1 2.993(3)
Au2 Cu1 2.942(3)
Au2 Cu2 3.042(3)
Au2 Au3 3.3194(12)
Au2 Au4 3.3577(12)
Au3 Cu4 2.969(3)
Au3 Cu1 2.973(3)
Au3 Cu3 2.998(3)
Au4 Cu3 2.987(3)
Au4 Cu4 2.993(3)
Au5 Cu5 2.962(3)
Au5 Cu8 2.978(3)
Au5 Cu6 2.991(3)
Au5 Au8 3.2870(12)
Au6 Cu6 2.975(3)
Au6 Cu5 2.990(3)
Au6 Au8 3.3722(12)
Au7 Cu7 2.961(3)
Au7 Cu8 2.975(3)
Au8 Cu8 2.948(3)
Au8 Cu7 3.027(3)
